data_7113311
loop_
_publ_author_name
'Steffen Bahring'
'Dong Sub Kim'
'Troels Duedal'
'Vincent M. Lynch'
'Kent A. Nielsen'
'Jan O. Jeppesen'
'Jonathan L. Sessler'

_publ_section_title
;
 Use of solvent to regulate the degree of polymerisation in weakly
 associated supramolecular oligomers
;
_journal_name_full Chem.Commun.
_journal_page_first 5497
_journal_paper_doi 10.1039/C4CC01514B
_journal_volume 50
_journal_year 2014
_chemical_formula_moiety '2 C68 H84 N4 S24, 2 C16 H10 N4 O12, 3 C H Cl3'
_chemical_formula_sum 'C85.5 H95.5 Cl4.5 N8 O12 S24'
_chemical_formula_weight 2356.16
_chemical_name_systematic
;
 ?
;
_space_group_IT_number 2
_symmetry_cell_setting triclinic
_symmetry_space_group_name_Hall '-P 1'
_symmetry_space_group_name_H-M 'P -1'
_atom_sites_solution_hydrogens geom
_atom_sites_solution_primary direct
_atom_sites_solution_secondary difmap
_audit_creation_method SHELXL-97
_cell_angle_alpha 78.315(7)
_cell_angle_beta 84.749(6)
_cell_angle_gamma 79.607(6)
_cell_formula_units_Z 4
_cell_length_a 21.397(6)
_cell_length_b 22.344(6)
_cell_length_c 22.907(6)
_cell_measurement_reflns_used 7671
_cell_measurement_temperature 153(2)
_cell_measurement_theta_max 25.0
_cell_measurement_theta_min 2.0
_cell_volume 10532(5)
_computing_cell_refinement 'CrystalClear (Rigaku Inc., 2008)'
_computing_data_collection 'CrystalClear (Rigaku Inc., 2008)'
_computing_data_reduction 'CrystalClear (Rigaku Inc., 2008)'
_computing_molecular_graphics 'XP SHELXTL/PC, Siemens Analytical'
_computing_structure_refinement 'XL SHELXTL/PC, Siemens Analytical'
_computing_structure_solution
;

SIR97 - Altomare A., Burla M.C., Camalli M., Cascarano G.L., Giacovazzo C., 
Guagliardi A., Moliterni A.G.G., Polidori G.,Spagna R.
;
_diffrn_ambient_temperature 153(2)
_diffrn_measured_fraction_theta_full 0.998
_diffrn_measured_fraction_theta_max 0.998
_diffrn_measurement_device_type 'Rigaku SCX-Mini with Mercury 2 CCD'
_diffrn_measurement_method \w-scans
_diffrn_radiation_monochromator graphite
_diffrn_radiation_source 'fine-focus sealed tube'
_diffrn_radiation_type MoK\a
_diffrn_radiation_wavelength 0.71075
_diffrn_reflns_av_R_equivalents 0.2260
_diffrn_reflns_av_sigmaI/netI 0.3068
_diffrn_reflns_limit_h_max 25
_diffrn_reflns_limit_h_min -25
_diffrn_reflns_limit_k_max 26
_diffrn_reflns_limit_k_min -26
_diffrn_reflns_limit_l_max 27
_diffrn_reflns_limit_l_min -27
_diffrn_reflns_number 92564
_diffrn_reflns_theta_full 25.00
_diffrn_reflns_theta_max 25.00
_diffrn_reflns_theta_min 1.89
_exptl_absorpt_coefficient_mu 0.661
_exptl_absorpt_correction_T_max 1.00
_exptl_absorpt_correction_T_min 0.821
_exptl_absorpt_correction_type mulit-scan
_exptl_absorpt_process_details
;
Abscor. T. Higashi (2001). The Rigaku Corporation, Tokyo, Japan.
;
_exptl_crystal_density_diffrn 1.486
_exptl_crystal_density_method 'not measured'
_exptl_crystal_description prism
_exptl_crystal_F_000 4884
_exptl_crystal_size_max 0.25
_exptl_crystal_size_mid 0.06
_exptl_crystal_size_min 0.04
_refine_diff_density_max 1.105
_refine_diff_density_min -1.648
_refine_diff_density_rms 0.141
_refine_ls_extinction_method none
_refine_ls_goodness_of_fit_ref 1.164
_refine_ls_hydrogen_treatment constr
_refine_ls_matrix_type fullcycle
_refine_ls_number_parameters 2440
_refine_ls_number_reflns 36998
_refine_ls_number_restraints 1612
_refine_ls_restrained_S_all 1.162
_refine_ls_R_factor_all 0.3141
_refine_ls_R_factor_gt 0.1478
_refine_ls_shift/su_max 0.024
_refine_ls_shift/su_mean 0.001
_refine_ls_structure_factor_coef Fsqd
_refine_ls_weighting_details 'calc w=1/[\s^2^(Fo^2^)+(0.0650P)^2^] where P=(Fo^2^+2Fc^2^)/3'
_refine_ls_weighting_scheme calc
_refine_ls_wR_factor_gt 0.2394
_refine_ls_wR_factor_ref 0.3375
_reflns_number_gt 12107
_reflns_number_total 36998
_reflns_threshold_expression >2sigma(I)
_cod_data_source_file c4cc01514b2.cif
_cod_data_source_block shelxl
_cod_original_sg_symbol_H-M P-1
_cod_original_formula_sum 'C85.50 H95.50 Cl4.50 N8 O12 S24'
_cod_database_code 7113311

loop_
_symmetry_equiv_pos_as_xyz
'x, y, z'
'-x, -y, -z'

loop_
_atom_site_label
_atom_site_type_symbol
_atom_site_fract_x
_atom_site_fract_y
_atom_site_fract_z
_atom_site_U_iso_or_equiv
_atom_site_adp_type
_atom_site_occupancy
_atom_site_symmetry_multiplicity
_atom_site_calc_flag
_atom_site_refinement_flags
C1 C 0.2218(7) 1.4207(7) 0.0744(7) 0.047(4) Uani 1 1 d U
H1 H 0.2122 1.4644 0.0714 0.056 Uiso 1 1 calc R
C2 C 0.2558(7) 1.3937(7) 0.0314(7) 0.049(4) Uani 1 1 d U
C3 C 0.2746(6) 1.3303(6) 0.0323(6) 0.033(3) Uani 1 1 d U
H3 H 0.3014 1.3148 0.0015 0.040 Uiso 1 1 calc R
C4 C 0.2511(6) 1.2914(6) 0.0821(6) 0.034(3) Uani 1 1 d U
C5 C 0.2150(6) 1.3152(5) 0.1279(6) 0.032(3) Uani 1 1 d U
H5 H 0.1992 1.2887 0.1617 0.038 Uiso 1 1 calc R
C6 C 0.2022(7) 1.3801(7) 0.1226(7) 0.047(4) Uani 1 1 d U
C7 C 0.2700(7) 1.2228(7) 0.0833(6) 0.044(4) Uani 1 1 d U
C8 C 0.2630(7) 1.1229(6) 0.1416(6) 0.045(4) Uani 1 1 d U
H8A H 0.2671 1.1023 0.1839 0.053 Uiso 1 1 calc R
H8B H 0.3035 1.1110 0.1190 0.053 Uiso 1 1 calc R
C9 C 0.2092(6) 1.1034(5) 0.1164(6) 0.033(3) Uani 1 1 d U
H9A H 0.1695 1.1100 0.1417 0.040 Uiso 1 1 calc R
H9B H 0.2018 1.1268 0.0754 0.040 Uiso 1 1 calc R
C10 C 0.1844(7) 1.0076(7) 0.1057(6) 0.044(4) Uani 1 1 d U
C11 C 0.2535(7) 0.8161(6) 0.0969(6) 0.037(4) Uani 1 1 d U
H11 H 0.2676 0.7740 0.0936 0.044 Uiso 1 1 calc R
C12 C 0.2929(7) 0.8468(6) 0.1175(6) 0.036(4) Uani 1 1 d U
C13 C 0.2723(7) 0.9109(6) 0.1189(6) 0.039(4) Uani 1 1 d U
H13 H 0.3009 0.9337 0.1306 0.047 Uiso 1 1 calc R
C14 C 0.2129(7) 0.9403(6) 0.1041(6) 0.032(3) Uani 1 1 d U
C14B C 0.5995(7) 0.6525(6) 0.3451(6) 0.042(4) Uani 1 1 d U
C14C C 0.5901(7) 0.8299(7) 0.5071(6) 0.054(5) Uani 1 1 d U
H14A H 0.5500 0.8199 0.4974 0.081 Uiso 1 1 calc R
H14B H 0.5849 0.8418 0.5463 0.081 Uiso 1 1 calc R
H14C H 0.6236 0.7935 0.5077 0.081 Uiso 1 1 calc R
C15 C 0.1714(6) 0.9059(5) 0.0826(5) 0.026(3) Uani 1 1 d U
H15 H 0.1301 0.9248 0.0703 0.031 Uiso 1 1 calc R
C16 C 0.1949(6) 0.8438(6) 0.0808(6) 0.028(3) Uani 1 1 d U
C18 C 0.4387(8) 0.9675(8) 0.0670(7) 0.066(5) Uani 1 1 d U
H18A H 0.4731 0.9690 0.0351 0.080 Uiso 1 1 calc R
H18B H 0.4200 0.9300 0.0674 0.080 Uiso 1 1 calc R
C19 C 0.3873(8) 1.0243(7) 0.0506(7) 0.060(5) Uani 1 1 d U
H19A H 0.4017 1.0597 0.0621 0.072 Uiso 1 1 calc R
H19B H 0.3486 1.0166 0.0761 0.072 Uiso 1 1 calc R
C20 C 0.0292(8) 1.0707(8) -0.0847(8) 0.084(6) Uani 1 1 d U
H20A H 0.0160 1.1156 -0.0967 0.126 Uiso 1 1 calc R
H20B H -0.0047 1.0529 -0.0591 0.126 Uiso 1 1 calc R
H20C H 0.0376 1.0519 -0.1204 0.126 Uiso 1 1 calc R
C21 C 0.0903(8) 1.0577(8) -0.0501(7) 0.067(5) Uani 1 1 d U
H21A H 0.0812 1.0752 -0.0133 0.080 Uiso 1 1 calc R
H21B H 0.1037 1.0124 -0.0383 0.080 Uiso 1 1 calc R
C22 C 0.1438(7) 1.0857(7) -0.0874(7) 0.056(5) Uani 1 1 d U
H22A H 0.1274 1.1294 -0.1047 0.068 Uiso 1 1 calc R
H22B H 0.1568 1.0634 -0.1209 0.068 Uiso 1 1 calc R
C23 C 0.3190(7) 0.9946(6) -0.0347(6) 0.039(4) Uani 1 1 d U
C24 C 0.2568(6) 1.0101(6) -0.0483(6) 0.030(3) Uani 1 1 d U
C25 C 0.2902(7) 0.8931(6) -0.0559(6) 0.039(4) Uani 1 1 d U
C26 C 0.2882(6) 0.8322(6) -0.0567(6) 0.038(4) Uani 1 1 d U
C27 C 0.3098(7) 0.7121(6) -0.0320(6) 0.041(4) Uani 1 1 d U
C28 C 0.3236(6) 0.6487(6) -0.0140(6) 0.035(4) Uani 1 1 d U
C29 C 0.2211(6) 0.6772(6) -0.0475(6) 0.032(3) Uani 1 1 d U
C30 C 0.2469(7) 0.7323(6) -0.0526(6) 0.037(4) Uani 1 1 d U
C31 C 0.1581(7) 0.6655(6) -0.0625(6) 0.037(4) Uani 1 1 d U
C32 C 0.1704(6) 0.6266(6) -0.1108(5) 0.035(4) Uani 1 1 d U
H32A H 0.1297 0.6229 -0.1251 0.052 Uiso 1 1 calc R
H32B H 0.1930 0.5853 -0.0944 0.052 Uiso 1 1 calc R
H32C H 0.1963 0.6465 -0.1440 0.052 Uiso 1 1 calc R
C33 C 0.1135(7) 0.7279(6) -0.0839(6) 0.043(4) Uani 1 1 d U
H33A H 0.1068 0.7524 -0.0523 0.065 Uiso 1 1 calc R
H33B H 0.0724 0.7195 -0.0931 0.065 Uiso 1 1 calc R
H33C H 0.1330 0.7510 -0.1198 0.065 Uiso 1 1 calc R
C34 C 0.2647(8) 0.2910(8) -0.1584(8) 0.081(6) Uani 1 1 d U
H34A H 0.2706 0.3288 -0.1456 0.121 Uiso 1 1 calc R
H34B H 0.2623 0.2992 -0.2019 0.121 Uiso 1 1 calc R
H34C H 0.3008 0.2581 -0.1468 0.121 Uiso 1 1 calc R
C35 C 0.2043(8) 0.2710(8) -0.1292(7) 0.068(5) Uani 1 1 d U
H35A H 0.1681 0.3046 -0.1409 0.081 Uiso 1 1 calc R
H35B H 0.1976 0.2341 -0.1439 0.081 Uiso 1 1 calc R
C36 C 0.2051(7) 0.2565(7) -0.0649(6) 0.051(4) Uani 1 1 d U
H36A H 0.2129 0.2936 -0.0511 0.061 Uiso 1 1 calc R
H36B H 0.2418 0.2232 -0.0541 0.061 Uiso 1 1 calc R
C37 C -0.0346(8) 0.0919(7) 0.0967(8) 0.077(6) Uani 1 1 d U
H37A H -0.0640 0.1179 0.0677 0.115 Uiso 1 1 calc R
H37B H -0.0581 0.0652 0.1267 0.115 Uiso 1 1 calc R
H37C H -0.0015 0.0661 0.0760 0.115 Uiso 1 1 calc R
C38 C -0.0042(7) 0.1327(6) 0.1269(6) 0.048(4) Uani 1 1 d U
H38A H 0.0226 0.1064 0.1585 0.057 Uiso 1 1 calc R
H38B H -0.0378 0.1602 0.1461 0.057 Uiso 1 1 calc R
C39 C 0.0373(7) 0.1726(6) 0.0816(6) 0.043(4) Uani 1 1 d U
H39A H 0.0111 0.1982 0.0492 0.052 Uiso 1 1 calc R
H39B H 0.0722 0.1454 0.0636 0.052 Uiso 1 1 calc R
C40 C 0.1002(6) 0.2944(6) 0.0099(6) 0.035(4) Uani 1 1 d U
C41 C 0.0721(6) 0.2898(6) 0.0652(6) 0.033(3) Uani 1 1 d U
C42 C 0.0656(7) 0.4063(6) 0.0288(6) 0.040(4) Uani 1 1 d U
C43 C 0.0718(7) 0.4647(6) 0.0296(6) 0.035(4) Uani 1 1 d U
C44 C 0.1059(7) 0.5727(6) 0.0085(6) 0.036(4) Uani 1 1 d U
C45 C 0.1271(6) 0.6302(6) -0.0066(6) 0.032(3) Uani 1 1 d U
C46 C 0.0827(6) 0.6176(6) 0.0889(6) 0.037(4) Uani 1 1 d U
C47 C 0.0794(7) 0.5673(6) 0.0664(6) 0.039(4) Uani 1 1 d U
C48 C 0.0641(6) 0.6360(6) 0.1488(6) 0.036(4) Uani 1 1 d U
C49 C 0.0305(7) 0.5890(6) 0.1900(6) 0.052(4) Uani 1 1 d U
H49A H -0.0067 0.5833 0.1710 0.077 Uiso 1 1 calc R
H49B H 0.0166 0.6036 0.2274 0.077 Uiso 1 1 calc R
H49C H 0.0596 0.5494 0.1984 0.077 Uiso 1 1 calc R
C50 C 0.0176(7) 0.6992(7) 0.1380(7) 0.059(5) Uani 1 1 d U
H50A H -0.0212 0.6939 0.1213 0.089 Uiso 1 1 calc R
H50B H 0.0382 0.7300 0.1099 0.089 Uiso 1 1 calc R
H50C H 0.0065 0.7134 0.1759 0.089 Uiso 1 1 calc R
C51 C 0.0494(7) 0.9894(7) 0.4284(7) 0.063(5) Uani 1 1 d U
H51A H 0.0904 0.9808 0.4469 0.094 Uiso 1 1 calc R
H51B H 0.0248 0.9564 0.4454 0.094 Uiso 1 1 calc R
H51C H 0.0257 1.0292 0.4360 0.094 Uiso 1 1 calc R
C52 C 0.0609(8) 0.9925(8) 0.3607(7) 0.067(5) Uani 1 1 d U
H52A H 0.0753 0.9498 0.3534 0.081 Uiso 1 1 calc R
H52B H 0.0198 1.0083 0.3419 0.081 Uiso 1 1 calc R
C53 C 0.1077(7) 1.0314(7) 0.3305(6) 0.052(4) Uani 1 1 d U
H53A H 0.1484 1.0166 0.3502 0.063 Uiso 1 1 calc R
H53B H 0.0925 1.0745 0.3364 0.063 Uiso 1 1 calc R
C54 C 0.4655(7) 0.9169(8) 0.3084(7) 0.069(5) Uani 1 1 d U
H54A H 0.4652 0.8855 0.3450 0.103 Uiso 1 1 calc R
H54B H 0.4973 0.9430 0.3103 0.103 Uiso 1 1 calc R
H54C H 0.4763 0.8965 0.2739 0.103 Uiso 1 1 calc R
C55 C 0.3987(6) 0.9579(6) 0.3020(6) 0.045(4) Uani 1 1 d U
H55A H 0.3862 0.9748 0.3388 0.054 Uiso 1 1 calc R
H55B H 0.4010 0.9933 0.2684 0.054 Uiso 1 1 calc R
C56 C 0.1614(7) 0.9540(6) 0.2515(6) 0.039(4) Uani 1 1 d U
C57 C 0.2235(6) 0.9322(5) 0.2658(5) 0.028(3) Uani 1 1 d U
C58 C 0.1778(6) 0.8366(6) 0.2464(5) 0.030(3) Uani 1 1 d U
C59 C 0.1745(6) 0.7802(6) 0.2358(5) 0.027(3) Uani 1 1 d U
C60 C 0.1406(7) 0.6908(6) 0.1993(6) 0.039(4) Uani 1 1 d U
C61 C 0.1221(7) 0.6445(6) 0.1757(6) 0.042(4) Uani 1 1 d U
C62 C 0.2240(6) 0.6088(6) 0.2103(6) 0.033(3) Uani 1 1 d U
C63 C 0.2042(7) 0.6698(6) 0.2153(6) 0.036(4) Uani 1 1 d U
C64 C 0.2831(7) 0.5623(6) 0.2205(6) 0.041(4) Uani 1 1 d U
C64A C 0.5522(6) 0.9407(7) 0.4571(6) 0.049(4) Uani 1 1 d U
H64A H 0.5128 0.9267 0.4511 0.073 Uiso 1 1 calc R
H64B H 0.5599 0.9749 0.4246 0.073 Uiso 1 1 calc R
H64C H 0.5480 0.9550 0.4953 0.073 Uiso 1 1 calc R
C65 C 0.3341(7) 0.5917(6) 0.2452(6) 0.049(4) Uani 1 1 d U
H65A H 0.3729 0.5610 0.2523 0.073 Uiso 1 1 calc R
H65B H 0.3173 0.6047 0.2828 0.073 Uiso 1 1 calc R
H65C H 0.3439 0.6278 0.2160 0.073 Uiso 1 1 calc R
C66 C 0.2706(7) 0.5053(6) 0.2665(6) 0.053(4) Uani 1 1 d U
H66A H 0.3112 0.4786 0.2770 0.079 Uiso 1 1 calc R
H66B H 0.2441 0.4823 0.2497 0.079 Uiso 1 1 calc R
H66C H 0.2486 0.5184 0.3024 0.079 Uiso 1 1 calc R
C67 C 0.4679(10) 0.1028(9) 0.3204(8) 0.101(7) Uani 1 1 d U
H67A H 0.4234 0.1234 0.3190 0.151 Uiso 1 1 calc R
H67B H 0.4866 0.1105 0.3551 0.151 Uiso 1 1 calc R
H67C H 0.4698 0.0581 0.3237 0.151 Uiso 1 1 calc R
C68 C 0.5079(9) 0.1302(8) 0.2590(8) 0.080(6) Uani 1 1 d U
H68A H 0.4960 0.1758 0.2492 0.095 Uiso 1 1 calc R
H68B H 0.5541 0.1200 0.2651 0.095 Uiso 1 1 calc R
C69 C 0.4927(9) 0.1014(9) 0.2073(9) 0.089(6) Uani 1 1 d U
H69A H 0.5026 0.0557 0.2188 0.107 Uiso 1 1 calc R
H69B H 0.5209 0.1142 0.1719 0.107 Uiso 1 1 calc R
C70 C 0.4492(9) 0.2505(8) -0.1244(5) 0.109(8) Uani 1 1 d DU
H70A H 0.4568 0.2920 -0.1224 0.163 Uiso 1 1 calc R
H70B H 0.4135 0.2542 -0.1496 0.163 Uiso 1 1 calc R
H70C H 0.4874 0.2275 -0.1415 0.163 Uiso 1 1 calc R
C71 C 0.4332(8) 0.2163(11) -0.0619(6) 0.167(12) Uani 1 1 d DU
H71A H 0.3999 0.2432 -0.0418 0.201 Uiso 1 1 calc R
H71B H 0.4161 0.1787 -0.0647 0.201 Uiso 1 1 calc R
C72 C 0.4898(8) 0.1984(10) -0.0262(5) 0.158(11) Uani 1 1 d DU
H72A H 0.5063 0.2363 -0.0235 0.190 Uiso 1 1 calc R
H72B H 0.5232 0.1724 -0.0473 0.190 Uiso 1 1 calc R
C73 C 0.4144(6) 0.1972(6) 0.1452(6) 0.035(4) Uani 1 1 d U
C74 C 0.4388(7) 0.2120(6) 0.0893(6) 0.038(4) Uani 1 1 d U
C75 C 0.4015(7) 0.3184(6) 0.1219(6) 0.043(4) Uani 1 1 d U
C76 C 0.3853(6) 0.3804(6) 0.1212(6) 0.037(4) Uani 1 1 d U
C77 C 0.3387(6) 0.4877(6) 0.1476(6) 0.032(3) Uani 1 1 d U
C78 C 0.3139(6) 0.5435(5) 0.1634(6) 0.028(3) Uani 1 1 d U
C79 C 0.3589(6) 0.5620(6) 0.0673(6) 0.034(3) Uani 1 1 d U
C80 C 0.3670(7) 0.4994(6) 0.0880(6) 0.042(4) Uani 1 1 d U
C81 C 0.3801(6) 0.6019(6) 0.0095(6) 0.034(3) Uani 1 1 d U
C82 C 0.4088(7) 0.5626(7) -0.0352(6) 0.053(4) Uani 1 1 d U
H82A H 0.4493 0.5380 -0.0215 0.080 Uiso 1 1 calc R
H82B H 0.4161 0.5893 -0.0739 0.080 Uiso 1 1 calc R
H82C H 0.3796 0.5347 -0.0394 0.080 Uiso 1 1 calc R
C83 C 0.4291(7) 0.6376(6) 0.0271(6) 0.048(4) Uani 1 1 d U
H83A H 0.4110 0.6575 0.0606 0.071 Uiso 1 1 calc R
H83B H 0.4394 0.6692 -0.0070 0.071 Uiso 1 1 calc R
H83C H 0.4679 0.6085 0.0389 0.071 Uiso 1 1 calc R
C84 C 0.7468(7) 1.6744(7) 0.4502(7) 0.048(4) Uani 1 1 d U
H84 H 0.7439 1.7128 0.4629 0.057 Uiso 1 1 calc R
C85 C 0.7567(7) 1.6701(7) 0.3910(7) 0.049(4) Uani 1 1 d U
C86 C 0.7619(7) 1.6148(7) 0.3692(7) 0.054(4) Uani 1 1 d U
H86 H 0.7699 1.6139 0.3279 0.064 Uiso 1 1 calc R
C87 C 0.7547(7) 1.5626(7) 0.4101(7) 0.044(4) Uani 1 1 d U
C88 C 0.7449(7) 1.5663(7) 0.4708(8) 0.058(5) Uani 1 1 d U
H88 H 0.7408 1.5299 0.4994 0.070 Uiso 1 1 calc R
C89 C 0.7412(7) 1.6213(7) 0.4897(7) 0.053(4) Uani 1 1 d U
C90 C 0.7579(7) 1.5033(7) 0.3889(6) 0.047(4) Uani 1 1 d U
C91 C 0.7700(7) 1.3944(6) 0.4203(7) 0.055(4) Uani 1 1 d U
H91A H 0.7927 1.3647 0.4528 0.065 Uiso 1 1 calc R
H91B H 0.7983 1.3962 0.3834 0.065 Uiso 1 1 calc R
C92 C 0.7100(8) 1.3734(7) 0.4105(7) 0.060(5) Uani 1 1 d U
H92A H 0.6919 1.3956 0.3723 0.072 Uiso 1 1 calc R
H92B H 0.6777 1.3782 0.4437 0.072 Uiso 1 1 calc R
C93 C 0.6878(7) 1.2741(6) 0.3982(6) 0.044(4) Uani 1 1 d U
C94 C 0.7689(7) 1.0840(7) 0.3942(6) 0.048(4) Uani 1 1 d U
H94 H 0.7855 1.0416 0.3939 0.057 Uiso 1 1 calc R
C95 C 0.7076(8) 1.1074(7) 0.3851(6) 0.046(4) Uani 1 1 d U
C96 C 0.6789(7) 1.1693(7) 0.3864(6) 0.044(4) Uani 1 1 d U
H96 H 0.6351 1.1840 0.3795 0.053 Uiso 1 1 calc R
C97 C 0.7210(8) 1.2091(7) 0.3989(6) 0.045(4) Uani 1 1 d U
C98 C 0.7839(7) 1.1836(6) 0.4080(6) 0.039(4) Uani 1 1 d U
H98 H 0.8119 1.2083 0.4173 0.047 Uiso 1 1 calc R
C99 C 0.8061(7) 1.1237(7) 0.4039(6) 0.041(4) Uani 1 1 d U
C100 C 0.5676(9) 1.2792(9) 0.7284(8) 0.092(7) Uani 1 1 d U
H10A H 0.6011 1.2908 0.7482 0.137 Uiso 1 1 calc R
H10B H 0.5549 1.2411 0.7518 0.137 Uiso 1 1 calc R
H10C H 0.5307 1.3126 0.7252 0.137 Uiso 1 1 calc R
C101 C 0.5921(13) 1.2689(12) 0.6671(12) 0.152(11) Uani 1 1 d U
H10D H 0.6381 1.2535 0.6718 0.183 Uiso 1 1 calc R
H10E H 0.5740 1.2324 0.6629 0.183 Uiso 1 1 calc R
C102 C 0.5907(13) 1.3009(12) 0.6159(11) 0.146(10) Uani 1 1 d U
H10F H 0.6139 1.3341 0.6203 0.175 Uiso 1 1 calc R
H10G H 0.5455 1.3208 0.6149 0.175 Uiso 1 1 calc R
C103 C 0.9540(8) 1.1910(8) 0.5664(8) 0.085(6) Uani 1 1 d U
H10X H 0.9548 1.1753 0.5293 0.128 Uiso 1 1 calc R
H10Y H 0.9796 1.1603 0.5954 0.128 Uiso 1 1 calc R
H10Z H 0.9715 1.2297 0.5581 0.128 Uiso 1 1 calc R
C104 C 0.8857(9) 1.2032(8) 0.5918(8) 0.079(6) Uani 1 1 d U
H10H H 0.8706 1.1634 0.6076 0.095 Uiso 1 1 calc R
H10I H 0.8836 1.2258 0.6251 0.095 Uiso 1 1 calc R
C105 C 0.8454(8) 1.2398(8) 0.5453(7) 0.068(5) Uani 1 1 d U
H10J H 0.8438 1.2146 0.5146 0.082 Uiso 1 1 calc R
H10K H 0.8647 1.2764 0.5258 0.082 Uiso 1 1 calc R
C106 C 0.6625(7) 1.2229(6) 0.5483(6) 0.038(4) Uani 1 1 d U
C107 C 0.7206(6) 1.2110(6) 0.5597(6) 0.030(3) Uani 1 1 d U
C108 C 0.6935(6) 1.1058(6) 0.5445(6) 0.034(3) Uani 1 1 d U
C109 C 0.6995(6) 1.0475(5) 0.5369(5) 0.027(3) Uani 1 1 d U
C110 C 0.6792(6) 0.9518(6) 0.4989(5) 0.028(3) Uani 1 1 d U
C111 C 0.6679(7) 0.9026(6) 0.4762(6) 0.038(4) Uani 1 1 d U
C112 C 0.7741(6) 0.8860(6) 0.4945(6) 0.028(3) Uani 1 1 d U
C113 C 0.7453(6) 0.9415(6) 0.5098(6) 0.033(3) Uani 1 1 d U
C114 C 0.8417(6) 0.8476(6) 0.5012(6) 0.029(3) Uani 1 1 d U
C115 C 0.8375(7) 0.7949(6) 0.5541(6) 0.049(4) Uani 1 1 d U
H11A H 0.8268 0.8118 0.5907 0.074 Uiso 1 1 calc R
H11B H 0.8786 0.7671 0.5574 0.074 Uiso 1 1 calc R
H11C H 0.8045 0.7718 0.5482 0.074 Uiso 1 1 calc R
C116 C 0.8882(6) 0.8878(6) 0.5123(7) 0.044(4) Uani 1 1 d U
H11D H 0.8794 0.8970 0.5526 0.066 Uiso 1 1 calc R
H11E H 0.8831 0.9266 0.4829 0.066 Uiso 1 1 calc R
H11F H 0.9318 0.8657 0.5086 0.066 Uiso 1 1 calc R
C117 C 0.8912(11) 0.4134(11) 0.6539(10) 0.137(10) Uani 1 1 d U
H11G H 0.9343 0.4069 0.6351 0.205 Uiso 1 1 calc R
H11H H 0.8920 0.3939 0.6962 0.205 Uiso 1 1 calc R
H11I H 0.8756 0.4580 0.6501 0.205 Uiso 1 1 calc R
C118 C 0.8490(11) 0.3859(10) 0.6243(9) 0.107(8) Uani 1 1 d U
H11J H 0.8067 0.3885 0.6460 0.129 Uiso 1 1 calc R
H11K H 0.8666 0.3416 0.6254 0.129 Uiso 1 1 calc R
C119 C 0.8415(10) 0.4185(10) 0.5601(9) 0.116(8) Uani 1 1 d U
H11L H 0.8312 0.4637 0.5587 0.139 Uiso 1 1 calc R
H11M H 0.8051 0.4057 0.5447 0.139 Uiso 1 1 calc R
C120 C 1.1257(10) 0.3910(10) 0.3483(9) 0.114(8) Uani 1 1 d U
H12A H 1.1345 0.3555 0.3280 0.171 Uiso 1 1 calc R
H12B H 1.1514 0.3824 0.3832 0.171 Uiso 1 1 calc R
H12C H 1.1365 0.4279 0.3207 0.171 Uiso 1 1 calc R
C121 C 1.0574(13) 0.4021(13) 0.3676(12) 0.148(11) Uani 1 1 d U
H12D H 1.0469 0.3625 0.3909 0.178 Uiso 1 1 calc R
H12E H 1.0520 0.4316 0.3954 0.178 Uiso 1 1 calc R
C122 C 1.0137(10) 0.4238(10) 0.3270(10) 0.113(8) Uani 1 1 d U
H12F H 1.0219 0.3990 0.2950 0.136 Uiso 1 1 calc R
H12G H 1.0171 0.4673 0.3087 0.136 Uiso 1 1 calc R
C123 C 0.9135(7) 0.4731(6) 0.4620(6) 0.041(4) Uani 1 1 d U
C124 C 0.9267(7) 0.4789(7) 0.4035(7) 0.048(4) Uani 1 1 d U
C125 C 0.9242(6) 0.5892(6) 0.4250(6) 0.036(4) Uani 1 1 d U
C126 C 0.9199(6) 0.6522(6) 0.4187(5) 0.031(3) Uani 1 1 d U
C127 C 0.8869(6) 0.7641(6) 0.4356(6) 0.031(3) Uani 1 1 d U
C128 C 0.8627(6) 0.8218(6) 0.4451(6) 0.033(3) Uani 1 1 d U
C129 C 0.8881(7) 0.8282(6) 0.3456(6) 0.036(4) Uani 1 1 d U
C130 C 0.9023(7) 0.7665(6) 0.3736(6) 0.037(4) Uani 1 1 d U
C131 C 0.8991(8) 0.8641(7) 0.2818(6) 0.048(4) Uani 1 1 d U
C132 C 0.9544(7) 0.8996(7) 0.2787(7) 0.060(5) Uani 1 1 d U
H13A H 0.9528 0.9315 0.2423 0.091 Uiso 1 1 calc R
H13B H 0.9948 0.8709 0.2781 0.091 Uiso 1 1 calc R
H13C H 0.9510 0.9193 0.3136 0.091 Uiso 1 1 calc R
C133 C 0.9161(7) 0.8143(6) 0.2398(6) 0.051(4) Uani 1 1 d U
H13D H 0.9164 0.8355 0.1979 0.076 Uiso 1 1 calc R
H13E H 0.8842 0.7868 0.2471 0.076 Uiso 1 1 calc R
H13F H 0.9582 0.7898 0.2484 0.076 Uiso 1 1 calc R
C134 C 1.0033(12) 1.2342(12) 0.2852(10) 0.148(10) Uani 1 1 d U
H13G H 0.9974 1.1924 0.2809 0.177 Uiso 1 1 calc R
H13H H 1.0451 1.2416 0.2655 0.177 Uiso 1 1 calc R
C135 C 0.9463(8) 1.2866(8) 0.2503(8) 0.080(6) Uani 1 1 d U
H13I H 0.9412 1.2748 0.2118 0.096 Uiso 1 1 calc R
H13J H 0.9616 1.3270 0.2408 0.096 Uiso 1 1 calc R
C136 C 0.5530(6) 1.3194(8) 0.1841(7) 0.079(6) Uani 1 1 d DU
H13X H 0.5140 1.3488 0.1895 0.119 Uiso 1 1 calc R
H13Y H 0.5428 1.2774 0.1900 0.119 Uiso 1 1 calc R
H13Z H 0.5720 1.3306 0.1437 0.119 Uiso 1 1 calc R
C137 C 0.6001(6) 1.3214(10) 0.2297(7) 0.120(8) Uani 1 1 d DU
H13K H 0.5796 1.3491 0.2571 0.144 Uiso 1 1 calc R
H13L H 0.6120 1.2793 0.2538 0.144 Uiso 1 1 calc R
C138 C 0.6580(6) 1.3437(9) 0.2000(6) 0.102(7) Uani 1 1 d DU
H13M H 0.6464 1.3871 0.1789 0.122 Uiso 1 1 calc R
H13N H 0.6760 1.3183 0.1698 0.122 Uiso 1 1 calc R
C139 C 0.8251(7) 1.2498(6) 0.2636(6) 0.035(4) Uani 1 1 d U
C140 C 0.7642(7) 1.2648(6) 0.2495(6) 0.042(4) Uani 1 1 d U
C141 C 0.7945(7) 1.1487(7) 0.2424(6) 0.042(4) Uani 1 1 d U
C142 C 0.7931(7) 1.0903(6) 0.2359(6) 0.036(4) Uani 1 1 d U
C143 C 0.8203(6) 0.9707(6) 0.2515(6) 0.032(3) Uani 1 1 d U
C144 C 0.8346(6) 0.9096(6) 0.2641(6) 0.033(3) Uani 1 1 d U
C145 C 0.7327(7) 0.9321(6) 0.2442(6) 0.036(4) Uani 1 1 d U
C146 C 0.7541(7) 0.9866(6) 0.2392(6) 0.036(4) Uani 1 1 d U
C150 C 0.4962(8) 0.5159(8) 0.1716(8) 0.081(6) Uani 1 1 d U
H15A H 0.5091 0.4985 0.1355 0.122 Uiso 1 1 calc R
H15B H 0.4511 0.5345 0.1708 0.122 Uiso 1 1 calc R
H15C H 0.5029 0.4829 0.2069 0.122 Uiso 1 1 calc R
C151 C 0.5358(8) 0.5652(8) 0.1741(8) 0.066(5) Uani 1 1 d U
H15D H 0.5363 0.5932 0.1346 0.079 Uiso 1 1 calc R
H15E H 0.5151 0.5901 0.2038 0.079 Uiso 1 1 calc R
C152 C 0.6019(9) 0.5401(8) 0.1898(7) 0.074(6) Uani 1 1 d U
H15F H 0.6254 0.5751 0.1859 0.088 Uiso 1 1 calc R
H15G H 0.6221 0.5144 0.1604 0.088 Uiso 1 1 calc R
C153 C 0.3581(9) 0.5398(9) 0.4167(8) 0.094(7) Uani 1 1 d U
H15X H 0.3425 0.5020 0.4375 0.141 Uiso 1 1 calc R
H15Y H 0.3287 0.5623 0.3862 0.141 Uiso 1 1 calc R
H15Z H 0.3608 0.5661 0.4455 0.141 Uiso 1 1 calc R
C154 C 0.4260(8) 0.5220(8) 0.3860(8) 0.071(5) Uani 1 1 d U
H15H H 0.4249 0.4899 0.3621 0.085 Uiso 1 1 calc R
H15I H 0.4383 0.5589 0.3587 0.085 Uiso 1 1 calc R
C155 C 0.4741(7) 0.4979(7) 0.4319(7) 0.058(5) Uani 1 1 d U
H15J H 0.4589 0.4634 0.4608 0.070 Uiso 1 1 calc R
H15K H 0.4758 0.5312 0.4540 0.070 Uiso 1 1 calc R
C156 C 0.5972(8) 0.5490(7) 0.3106(7) 0.050(4) Uani 1 1 d U
C157 C 0.5777(7) 0.5394(7) 0.3672(7) 0.049(4) Uani 1 1 d U
C17 C 0.4689(10) 0.9601(9) 0.1277(8) 0.109(8) Uani 1 1 d U
H17A H 0.4845 0.9982 0.1295 0.163 Uiso 1 1 calc R
H17B H 0.5044 0.9253 0.1314 0.163 Uiso 1 1 calc R
H17C H 0.4368 0.9520 0.1603 0.163 Uiso 1 1 calc R
C159 C 0.5970(7) 0.7134(6) 0.3449(6) 0.038(4) Uani 1 1 d U
C160 C 0.6256(7) 0.8249(6) 0.3146(6) 0.040(4) Uani 1 1 d U
C161 C 0.6421(6) 0.8815(6) 0.2982(5) 0.031(3) Uani 1 1 d U
C162 C 0.6171(6) 0.8658(6) 0.3978(6) 0.032(3) Uani 1 1 d U
C163 C 0.6051(6) 0.8161(6) 0.3773(6) 0.032(3) Uani 1 1 d U
C164 C 0.6661(7) 0.9180(6) 0.2388(6) 0.040(4) Uani 1 1 d U
C165 C 0.6703(7) 0.8769(6) 0.1910(5) 0.038(4) Uani 1 1 d U
H16A H 0.6959 0.8364 0.2053 0.057 Uiso 1 1 calc R
H16B H 0.6903 0.8969 0.1538 0.057 Uiso 1 1 calc R
H16C H 0.6274 0.8714 0.1839 0.057 Uiso 1 1 calc R
C166 C 0.6179(7) 0.9779(6) 0.2206(6) 0.043(4) Uani 1 1 d U
H16D H 0.6164 1.0048 0.2498 0.064 Uiso 1 1 calc R
H16E H 0.5756 0.9673 0.2194 0.064 Uiso 1 1 calc R
H16F H 0.6309 0.9997 0.1810 0.064 Uiso 1 1 calc R
C167 C 0.4853(8) 0.3268(7) 0.3706(7) 0.061(5) Uani 1 1 d U
H167 H 0.5277 0.3405 0.3673 0.074 Uiso 1 1 calc R
C168 C 0.2674(9) 0.1892(8) 0.2922(8) 0.082(6) Uani 1 1 d U
H168 H 0.2940 0.1875 0.2541 0.098 Uiso 1 1 calc R
C169 C 0.8405(8) 0.5078(7) 0.2194(7) 0.062(5) Uani 1 1 d U
H169 H 0.8274 0.4848 0.2595 0.074 Uiso 1 1 calc R
C171 C 0.3492(6) 0.9233(6) 0.2912(6) 0.035(4) Uani 1 1 d U
H17X H 0.3446 0.8891 0.3255 0.042 Uiso 1 1 calc R
H17Y H 0.3614 0.9053 0.2549 0.042 Uiso 1 1 calc R
N1 N 0.2817(7) 1.4338(7) -0.0235(7) 0.059(4) Uani 1 1 d U
N2 N 0.1649(7) 1.4054(7) 0.1725(7) 0.064(4) Uani 1 1 d U
N3 N 0.3561(6) 0.8151(6) 0.1354(6) 0.053(4) Uani 1 1 d U
N4 N 0.1508(6) 0.8080(6) 0.0608(5) 0.055(4) Uani 1 1 d U
N5 N 0.2693(5) 0.6293(5) -0.0225(4) 0.034(3) Uani 1 1 d U
H5A H 0.2645 0.5902 -0.0133 0.041 Uiso 1 1 calc R
N6 N 0.1113(5) 0.6553(5) 0.0436(4) 0.033(3) Uani 1 1 d U
H6 H 0.1187 0.6920 0.0465 0.039 Uiso 1 1 calc R
N7 N 0.1747(5) 0.5967(5) 0.1832(5) 0.040(3) Uani 1 1 d U
H7 H 0.1759 0.5614 0.1712 0.048 Uiso 1 1 calc R
N8 N 0.3265(5) 0.5882(4) 0.1145(4) 0.034(3) Uani 1 1 d U
H8 H 0.3154 0.6283 0.1131 0.041 Uiso 1 1 calc R
N9 N 0.7302(7) 1.6232(6) 0.5523(6) 0.069(4) Uani 1 1 d U
N10 N 0.7667(7) 1.7281(6) 0.3470(7) 0.079(5) Uani 1 1 d U
N11 N 0.6639(6) 1.0666(6) 0.3694(5) 0.057(4) Uani 1 1 d U
N12 N 0.8745(6) 1.0979(6) 0.4172(6) 0.065(4) Uani 1 1 d U
N13 N 0.7259(5) 0.8633(5) 0.4727(5) 0.037(3) Uani 1 1 d U
H13N H 0.7316 0.8287 0.4587 0.044 Uiso 1 1 calc R
N14 N 0.8635(5) 0.8615(5) 0.3912(5) 0.041(3) Uani 1 1 d U
H14 H 0.8506 0.9018 0.3858 0.050 Uiso 1 1 calc R
C1A C 0.6094(7) 0.8857(6) 0.4580(6) 0.040(4) Uani 1 1 d U
N15 N 0.7810(5) 0.8851(5) 0.2606(5) 0.033(3) Uani 1 1 d U
H15N H 0.7784 0.8454 0.2678 0.040 Uiso 1 1 calc R
N16 N 0.6381(5) 0.9062(5) 0.3500(4) 0.029(3) Uani 1 1 d U
H16 H 0.6477 0.9425 0.3517 0.035 Uiso 1 1 calc R
O1 O 0.3121(6) 1.4111(5) -0.0643(5) 0.075(4) Uani 1 1 d U
O2 O 0.2687(6) 1.4922(5) -0.0239(5) 0.076(4) Uani 1 1 d U
O3 O 0.1663(6) 1.4597(5) 0.1749(5) 0.069(4) Uani 1 1 d U
O4 O 0.1323(6) 1.3730(5) 0.2080(5) 0.075(4) Uani 1 1 d U
O5 O 0.2984(5) 1.2002(4) 0.0451(4) 0.056(3) Uani 1 1 d U
O6 O 0.2489(5) 1.1900(4) 0.1368(4) 0.046(3) Uani 1 1 d U
O7 O 0.2315(4) 1.0366(4) 0.1167(4) 0.043(3) Uani 1 1 d U
O8 O 0.1301(5) 1.0288(4) 0.0964(4) 0.053(3) Uani 1 1 d U
O9 O 0.3907(5) 0.8458(5) 0.1552(5) 0.059(3) Uani 1 1 d U
O10 O 0.3742(6) 0.7621(5) 0.1285(5) 0.067(3) Uani 1 1 d U
O11 O 0.1735 0.7504 0.0657 0.057 Uani 1 1 d U
O12 O 0.0998 0.8336 0.0460 0.051 Uani 1 1 d U
O13 O 0.7317 1.5733 0.5879 0.091 Uani 1 1 d U
O14 O 0.7264 1.6743 0.5671 0.086 Uani 1 1 d U
O15 O 0.7579 1.7783 0.3664 0.077 Uani 1 1 d U
O16 O 0.7804 1.7260 0.2954 0.082 Uani 1 1 d U
O17 O 0.7648 1.5010 0.3368 0.077 Uani 1 1 d U
O18 O 0.7544 1.4550 0.4359 0.060 Uani 1 1 d U
O19 O 0.7361 1.3046 0.4093 0.052 Uani 1 1 d U
O20 O 0.6345 1.2959 0.3956 0.051 Uani 1 1 d U
O21 O 0.6084 1.0884 0.3617 0.072 Uani 1 1 d U
O22 O 0.6938 1.0135 0.3665 0.073 Uani 1 1 d U
O23 O 0.8933 1.0429 0.4136 0.082 Uani 1 1 d U
O24 O 0.9077 1.1318 0.4303 0.087 Uani 1 1 d U
S1 S 0.3648 1.0479 -0.0230 0.064 Uani 1 1 d U
S2 S 0.2138 1.0835 -0.0472 0.052 Uani 1 1 d U
S3 S 0.3587 0.9170 -0.0385 0.044 Uani 1 1 d U
S4 S 0.2239 0.9518 -0.0701 0.045 Uani 1 1 d U
S5 S 0.3558 0.7734 -0.0405 0.039 Uani 1 1 d U
S6 S 0.2210 0.8105 -0.0789 0.037 Uani 1 1 d U
S7 S 0.1344 0.2320 -0.0236 0.056 Uani 1 1 d U
S8 S 0.0697 0.2218 0.1202 0.048 Uani 1 1 d U
S9 S 0.0916 0.3712 -0.0340 0.042 Uani 1 1 d U
S10 S 0.0342 0.3582 0.0887 0.040 Uani 1 1 d U
S11 S 0.1025 0.5148 -0.0327 0.035 Uani 1 1 d U
S12 S 0.0416 0.5009 0.0912 0.039 Uani 1 1 d U
S13 S 0.1230 1.0325 0.2504 0.043 Uani 1 1 d U
S14 S 0.2738 0.9778 0.2818 0.044 Uani 1 1 d U
S15 S 0.1153 0.9016 0.2375 0.038 Uani 1 1 d U
S16 S 0.2481 0.8516 0.2710 0.039 Uani 1 1 d U
S17 S 0.1043 0.7644 0.2108 0.040 Uani 1 1 d U
S18 S 0.2381 0.7186 0.2508 0.041 Uani 1 1 d U
S19 S 0.4111 0.1230 0.1868 0.054 Uani 1 1 d U
S20 S 0.4751 0.1560 0.0489 0.070 Uani 1 1 d DU
S21 S 0.3871 0.2604 0.1838 0.045 Uani 1 1 d U
S22 S 0.4394 0.2909 0.0599 0.049 Uani 1 1 d U
S23 S 0.3469 0.4095 0.1842 0.043 Uani 1 1 d U
S24 S 0.4058 0.4345 0.0592 0.042 Uani 1 1 d U
S25 S 0.6089 1.2968 0.5417 0.047 Uani 1 1 d U
S26 S 0.7621 1.2667 0.5733 0.051 Uani 1 1 d U
S27 S 0.6221 1.1604 0.5415 0.038 Uani 1 1 d U
S28 S 0.7592 1.1320 0.5675 0.036 Uani 1 1 d U
S29 S 0.6325 1.0185 0.5197 0.037 Uani 1 1 d U
S30 S 0.7706 0.9945 0.5450 0.037 Uani 1 1 d U
S31 S 0.9115 0.4023 0.5118 0.071 Uani 1 1 d U
S32 S 0.9327 0.4199 0.3613 0.063 Uani 1 1 d U
S33 S 0.9124 0.5392 0.4931 0.049 Uani 1 1 d U
S34 S 0.9378 0.5530 0.3627 0.053 Uani 1 1 d U
S35 S 0.9058 0.6894 0.4804 0.046 Uani 1 1 d U
S36 S 0.9385 0.6981 0.3499 0.050 Uani 1 1 d U
S37 S 0.8666 1.2985 0.2892 0.061 Uani 1 1 d U
S38 S 0.7184 1.3400 0.2524 0.051 Uani 1 1 d DU
S39 S 0.8629 1.1722 0.2600 0.047 Uani 1 1 d U
S40 S 0.7265 1.2075 0.2325 0.044 Uani 1 1 d U
S41 S 0.8615 1.0326 0.2462 0.045 Uani 1 1 d U
S42 S 0.7229 1.0669 0.2206 0.043 Uani 1 1 d U
S43 S 0.6109 0.4927 0.2656 0.061 Uani 1 1 d U
S44 S 0.5538 0.4706 0.4054 0.062 Uani 1 1 d U
S45 S 0.6224 0.6224 0.2798 0.045 Uani 1 1 d U
S46 S 0.5781 0.5999 0.4073 0.046 Uani 1 1 d U
S47 S 0.6134 0.7669 0.2784 0.047 Uani 1 1 d U
S48 S 0.5811 0.7460 0.4104 0.046 Uani 1 1 d U
Cl1 Cl 0.4407 0.3724 0.3132 0.094 Uani 1 1 d U
Cl2 Cl 0.4982 0.2478 0.3625 0.089 Uani 1 1 d U
Cl3 Cl 0.4496 0.3341 0.4411 0.089 Uani 1 1 d U
Cl4 Cl 0.1844 0.2086 0.2755 0.225 Uani 1 1 d U
Cl5 Cl 0.2781 0.1218 0.3343 0.162 Uani 1 1 d U
Cl6 Cl 0.2811 0.2502 0.3209 0.214 Uani 1 1 d U
Cl7 Cl 0.8553 0.5811 0.2276 0.088 Uani 1 1 d U
Cl8 Cl 0.9137 0.4652 0.1929 0.081 Uani 1 1 d U
Cl9 Cl 0.7806 0.5159 0.1728 0.102 Uani 1 1 d U
C2B C 1.0042 1.2352 0.3447 0.050 Uiso 1 1 d .
H2B1 H 1.0232 1.2706 0.3495 0.075 Uiso 1 1 calc R
H2B2 H 1.0295 1.1967 0.3647 0.075 Uiso 1 1 calc R
H2B3 H 0.9606 1.2390 0.3625 0.075 Uiso 1 1 calc R

loop_
_atom_site_aniso_label
_atom_site_aniso_U_11
_atom_site_aniso_U_22
_atom_site_aniso_U_33
_atom_site_aniso_U_23
_atom_site_aniso_U_13
_atom_site_aniso_U_12
C1 0.041(7) 0.044(7) 0.056(8) -0.010(6) -0.012(7) -0.006(6)
C2 0.053(8) 0.051(8) 0.047(8) -0.003(6) -0.010(7) -0.021(7)
C3 0.038(7) 0.028(6) 0.039(7) -0.014(6) -0.004(6) -0.010(6)
C4 0.034(7) 0.025(6) 0.045(7) -0.007(6) -0.012(6) -0.010(6)
C5 0.046(7) 0.015(6) 0.038(7) 0.003(5) -0.010(6) -0.020(6)
C6 0.053(8) 0.049(8) 0.044(7) -0.018(6) -0.023(7) -0.002(6)
C7 0.041(7) 0.048(7) 0.049(7) -0.016(6) -0.012(6) -0.013(6)
C8 0.051(8) 0.029(7) 0.055(8) -0.005(6) -0.013(7) -0.009(6)
C9 0.033(7) 0.021(6) 0.047(7) -0.010(5) 0.005(6) -0.006(5)
C10 0.048(8) 0.043(7) 0.041(7) -0.007(6) -0.003(6) -0.011(6)
C11 0.056(8) 0.031(7) 0.029(7) -0.015(6) 0.003(6) -0.013(6)
C12 0.043(7) 0.034(7) 0.035(7) -0.011(6) -0.009(6) -0.009(6)
C13 0.038(7) 0.031(7) 0.047(7) -0.010(6) -0.001(6) -0.001(6)
C14 0.041(7) 0.026(6) 0.027(6) -0.004(5) -0.003(6) 0.001(6)
C14B 0.041(7) 0.042(7) 0.051(7) -0.014(6) -0.007(6) -0.018(6)
C14C 0.067(10) 0.064(10) 0.050(9) -0.039(8) 0.007(8) -0.033(8)
C15 0.027(6) 0.025(6) 0.021(6) 0.002(5) 0.000(5) 0.001(5)
C16 0.029(7) 0.028(6) 0.030(6) -0.007(5) -0.003(6) -0.011(5)
C18 0.059(8) 0.067(9) 0.072(9) -0.017(7) 0.010(7) -0.012(7)
C19 0.060(8) 0.064(8) 0.063(8) -0.018(7) -0.001(7) -0.022(7)
C20 0.048(10) 0.083(12) 0.106(13) 0.009(10) -0.021(10) 0.007(9)
C21 0.074(9) 0.067(9) 0.062(8) -0.012(7) -0.004(7) -0.015(7)
C22 0.057(8) 0.046(8) 0.064(8) -0.021(7) -0.005(7) 0.007(7)
C23 0.050(8) 0.026(6) 0.038(7) -0.006(6) 0.000(6) -0.001(6)
C24 0.043(7) 0.021(6) 0.031(6) -0.008(5) -0.015(6) -0.006(6)
C25 0.052(8) 0.033(7) 0.039(7) -0.019(6) -0.014(6) -0.002(6)
C26 0.038(7) 0.037(7) 0.039(7) -0.004(6) 0.005(6) -0.012(6)
C27 0.060(8) 0.030(7) 0.037(7) -0.011(6) 0.006(6) -0.016(6)
C28 0.036(7) 0.023(6) 0.043(7) 0.003(5) -0.005(6) -0.004(6)
C29 0.033(7) 0.028(6) 0.034(7) -0.003(5) -0.001(6) -0.006(6)
C30 0.041(7) 0.039(7) 0.033(7) -0.010(6) -0.006(6) -0.010(6)
C31 0.038(7) 0.037(7) 0.034(7) -0.005(6) 0.014(6) -0.013(6)
C32 0.040(8) 0.034(8) 0.027(7) -0.007(6) 0.005(7) 0.000(7)
C33 0.058(10) 0.022(7) 0.048(9) -0.004(7) -0.012(8) 0.002(7)
C34 0.086(12) 0.087(12) 0.076(12) -0.021(10) 0.018(10) -0.037(11)
C35 0.068(9) 0.073(9) 0.069(9) -0.023(7) -0.007(7) -0.020(7)
C36 0.051(8) 0.054(8) 0.053(8) -0.024(6) 0.000(7) -0.004(6)
C37 0.096(13) 0.058(10) 0.091(12) -0.022(9) -0.013(10) -0.038(10)
C38 0.061(8) 0.039(7) 0.044(7) -0.008(6) 0.005(7) -0.015(6)
C39 0.054(8) 0.025(6) 0.052(7) -0.017(6) 0.004(6) -0.004(6)
C40 0.037(7) 0.022(6) 0.045(7) -0.005(6) -0.007(6) -0.004(6)
C41 0.039(7) 0.018(6) 0.043(7) 0.000(5) -0.010(6) -0.009(5)
C42 0.055(8) 0.027(6) 0.038(7) -0.015(6) 0.008(6) -0.006(6)
C43 0.054(7) 0.025(6) 0.034(7) -0.012(5) -0.006(6) -0.019(6)
C44 0.047(7) 0.034(7) 0.038(7) -0.018(6) -0.019(6) -0.013(6)
C45 0.036(7) 0.031(7) 0.029(6) -0.004(5) -0.013(6) -0.003(6)
C46 0.030(7) 0.038(7) 0.050(7) -0.019(6) -0.002(6) -0.016(6)
C47 0.058(8) 0.025(6) 0.038(7) -0.009(6) 0.003(6) -0.015(6)
C48 0.035(7) 0.033(7) 0.046(7) -0.015(6) -0.006(6) -0.015(6)
C49 0.068(10) 0.050(9) 0.054(9) -0.028(8) 0.003(8) -0.039(8)
C50 0.060(10) 0.068(11) 0.055(10) -0.032(8) 0.005(9) -0.005(9)
C51 0.053(10) 0.065(10) 0.077(11) -0.040(9) 0.002(9) -0.002(8)
C52 0.077(9) 0.063(8) 0.064(8) -0.029(7) 0.015(7) -0.009(7)
C53 0.058(8) 0.049(8) 0.054(8) -0.009(6) -0.012(7) -0.015(7)
C54 0.058(11) 0.078(11) 0.067(11) 0.005(9) -0.005(9) -0.025(9)
C55 0.043(7) 0.046(7) 0.049(7) -0.003(6) -0.006(6) -0.020(6)
C56 0.048(7) 0.035(7) 0.039(7) -0.013(6) 0.004(6) -0.016(6)
C57 0.036(7) 0.023(6) 0.027(6) -0.007(5) -0.005(6) -0.005(5)
C58 0.043(7) 0.026(6) 0.025(6) -0.007(5) -0.009(6) -0.006(6)
C59 0.032(7) 0.027(6) 0.025(6) -0.013(5) -0.001(6) -0.001(5)
C60 0.046(7) 0.039(7) 0.032(7) -0.024(6) 0.005(6) 0.008(6)
C61 0.054(8) 0.040(7) 0.039(7) -0.020(6) -0.003(6) -0.011(6)
C62 0.040(7) 0.033(7) 0.035(7) -0.019(6) -0.008(6) -0.016(6)
C63 0.042(7) 0.032(7) 0.040(7) -0.022(6) 0.002(6) -0.009(6)
C64 0.056(8) 0.034(7) 0.040(7) -0.016(6) -0.012(6) -0.011(6)
C64A 0.035(8) 0.081(11) 0.042(9) -0.038(8) 0.007(7) -0.018(8)
C65 0.064(10) 0.043(9) 0.047(9) -0.028(7) -0.025(8) 0.003(8)
C66 0.072(11) 0.042(9) 0.046(9) -0.012(7) -0.010(8) -0.006(8)
C67 0.121(15) 0.097(13) 0.097(13) -0.028(11) -0.025(12) -0.031(12)
C68 0.081(9) 0.077(9) 0.088(9) -0.025(8) -0.029(8) -0.010(8)
C69 0.087(10) 0.080(9) 0.095(10) -0.011(8) -0.021(8) 0.007(8)
C70 0.111(14) 0.111(14) 0.105(14) -0.030(12) 0.029(12) -0.027(12)
C71 0.181(15) 0.164(14) 0.165(14) -0.061(10) -0.013(9) -0.014(9)
C72 0.171(14) 0.148(13) 0.161(14) -0.060(9) -0.013(9) -0.004(9)
C73 0.032(7) 0.027(6) 0.047(7) -0.008(6) -0.001(6) -0.008(6)
C74 0.048(7) 0.026(6) 0.038(7) -0.017(6) 0.005(6) 0.005(6)
C75 0.050(8) 0.032(7) 0.045(7) -0.002(6) -0.006(6) -0.005(6)
C76 0.036(7) 0.026(6) 0.048(7) -0.011(6) -0.006(6) 0.005(6)
C77 0.037(7) 0.023(6) 0.036(7) -0.011(5) -0.001(6) 0.001(6)
C78 0.030(7) 0.019(6) 0.029(6) 0.001(5) -0.003(6) 0.002(5)
C79 0.031(7) 0.034(7) 0.036(7) -0.001(6) -0.009(6) -0.004(6)
C80 0.049(8) 0.031(7) 0.045(7) -0.007(6) -0.001(6) -0.009(6)
C81 0.027(7) 0.032(7) 0.041(7) 0.004(6) -0.007(6) -0.004(6)
C82 0.051(9) 0.050(9) 0.059(10) -0.019(8) 0.023(8) -0.014(8)
C83 0.054(9) 0.030(8) 0.058(10) 0.003(7) -0.010(8) -0.014(7)
C84 0.052(8) 0.034(7) 0.064(8) -0.008(6) -0.016(7) -0.017(6)
C85 0.046(8) 0.041(7) 0.062(8) -0.004(6) -0.013(7) -0.019(6)
C86 0.053(8) 0.050(8) 0.062(8) -0.019(7) -0.008(7) -0.008(7)
C87 0.048(8) 0.034(7) 0.049(8) -0.009(6) 0.000(7) -0.006(6)
C88 0.045(8) 0.053(8) 0.080(9) -0.018(7) -0.013(7) -0.005(7)
C89 0.048(8) 0.055(8) 0.056(8) -0.016(7) -0.013(7) 0.004(7)
C90 0.049(8) 0.047(7) 0.051(8) -0.027(6) 0.007(6) -0.011(6)
C91 0.054(8) 0.040(7) 0.067(8) -0.015(6) 0.004(7) -0.001(6)
C92 0.071(9) 0.048(8) 0.065(8) -0.018(7) -0.005(7) -0.012(7)
C93 0.054(8) 0.036(7) 0.046(7) -0.007(6) -0.001(6) -0.019(6)
C94 0.054(8) 0.043(7) 0.049(8) 0.001(6) -0.005(7) -0.025(7)
C95 0.064(8) 0.046(7) 0.035(7) -0.019(6) -0.003(7) -0.016(7)
C96 0.048(8) 0.044(7) 0.039(7) -0.003(6) 0.003(6) -0.011(6)
C97 0.055(8) 0.044(7) 0.036(7) -0.006(6) 0.006(6) -0.012(7)
C98 0.041(7) 0.040(7) 0.042(7) -0.006(6) -0.005(6) -0.019(6)
C99 0.046(7) 0.045(7) 0.032(7) -0.004(6) -0.011(6) -0.007(6)
C100 0.099(13) 0.120(14) 0.062(11) -0.033(11) -0.013(11) -0.012(11)
C101 0.160(14) 0.143(13) 0.137(13) -0.020(9) 0.000(9) 0.010(9)
C102 0.153(13) 0.139(13) 0.132(13) -0.033(9) 0.014(9) 0.006(9)
C103 0.077(12) 0.083(12) 0.106(13) -0.023(11) 0.004(11) -0.037(10)
C104 0.089(10) 0.075(9) 0.074(9) -0.008(7) -0.016(8) -0.017(8)
C105 0.074(9) 0.064(8) 0.081(9) -0.022(7) -0.028(7) -0.030(7)
C106 0.045(7) 0.031(7) 0.042(7) -0.007(6) -0.009(6) -0.010(6)
C107 0.037(7) 0.024(6) 0.036(7) -0.019(5) -0.006(6) -0.006(6)
C108 0.039(7) 0.027(6) 0.036(7) -0.007(5) 0.002(6) -0.003(6)
C109 0.037(7) 0.024(6) 0.026(6) -0.020(5) -0.004(6) 0.001(5)
C110 0.031(7) 0.025(6) 0.031(6) -0.014(5) 0.010(6) -0.010(5)
C111 0.047(7) 0.037(7) 0.034(7) -0.010(6) -0.006(6) -0.009(6)
C112 0.031(7) 0.024(6) 0.035(7) -0.023(5) 0.006(6) -0.006(5)
C113 0.040(7) 0.028(6) 0.034(7) -0.012(5) -0.005(6) -0.012(6)
C114 0.030(7) 0.030(6) 0.031(6) -0.006(5) -0.006(6) -0.011(6)
C115 0.058(10) 0.043(9) 0.041(9) -0.008(7) -0.005(8) 0.009(8)
C116 0.033(8) 0.023(7) 0.082(11) -0.028(7) -0.023(8) 0.009(6)
C117 0.130(16) 0.152(17) 0.145(17) -0.060(14) -0.003(14) -0.039(14)
C118 0.123(11) 0.102(11) 0.098(11) -0.030(8) 0.002(9) -0.013(9)
C119 0.117(11) 0.111(11) 0.118(11) -0.014(9) -0.002(9) -0.024(9)
C120 0.117(15) 0.140(16) 0.095(14) -0.062(12) -0.006(12) -0.003(13)
C121 0.155(14) 0.155(13) 0.145(13) -0.058(9) -0.026(9) -0.010(9)
C122 0.123(11) 0.100(11) 0.116(11) -0.041(9) 0.005(9) 0.000(8)
C123 0.051(8) 0.032(7) 0.042(7) -0.015(6) 0.000(6) -0.010(6)
C124 0.057(8) 0.037(7) 0.057(8) -0.020(6) -0.008(7) -0.009(6)
C125 0.037(7) 0.034(7) 0.037(7) -0.016(6) -0.004(6) 0.003(6)
C126 0.044(7) 0.026(6) 0.021(6) -0.005(5) -0.003(6) 0.001(6)
C127 0.036(7) 0.028(6) 0.029(6) -0.006(5) -0.011(6) -0.004(6)
C128 0.036(7) 0.027(6) 0.038(7) -0.004(6) -0.005(6) -0.010(6)
C129 0.043(7) 0.040(7) 0.026(6) -0.008(6) 0.006(6) -0.007(6)
C130 0.045(7) 0.030(7) 0.038(7) -0.016(6) -0.009(6) 0.000(6)
C131 0.056(8) 0.054(8) 0.034(7) -0.015(6) 0.000(7) 0.001(7)
C132 0.036(9) 0.064(10) 0.072(11) 0.017(9) -0.006(8) -0.014(8)
C133 0.068(10) 0.050(9) 0.025(8) 0.010(7) -0.003(8) -0.004(8)
C134 0.151(13) 0.175(13) 0.127(13) -0.053(9) -0.010(9) -0.025(9)
C135 0.077(9) 0.068(9) 0.093(10) -0.012(8) 0.006(8) -0.015(8)
C136 0.087(12) 0.096(13) 0.063(11) -0.009(10) -0.036(10) -0.028(10)
C137 0.117(12) 0.111(11) 0.128(12) -0.016(9) 0.001(9) -0.019(9)
C138 0.099(10) 0.088(10) 0.108(11) -0.016(8) 0.006(8) 0.004(8)
C139 0.048(7) 0.021(6) 0.041(7) -0.017(5) 0.006(6) -0.013(6)
C140 0.062(8) 0.030(7) 0.036(7) -0.005(6) 0.002(6) -0.019(6)
C141 0.045(7) 0.053(8) 0.034(7) -0.013(6) 0.011(6) -0.023(6)
C142 0.049(7) 0.029(7) 0.033(7) -0.001(5) -0.001(6) -0.022(6)
C143 0.033(7) 0.030(7) 0.036(7) -0.009(5) 0.003(6) -0.011(6)
C144 0.034(7) 0.036(7) 0.027(6) 0.008(5) -0.004(6) -0.018(6)
C145 0.045(7) 0.030(7) 0.027(6) -0.004(5) -0.005(6) 0.008(6)
C146 0.043(7) 0.038(7) 0.029(7) -0.016(6) -0.006(6) -0.002(6)
C150 0.064(11) 0.094(13) 0.097(13) -0.036(11) -0.004(10) -0.023(10)
C151 0.067(9) 0.074(9) 0.060(8) -0.015(7) -0.005(7) -0.016(7)
C152 0.090(10) 0.065(9) 0.070(9) -0.026(7) 0.004(8) -0.012(8)
C153 0.105(14) 0.102(14) 0.086(13) -0.027(11) -0.008(11) -0.033(12)
C154 0.067(9) 0.074(9) 0.075(9) -0.023(7) -0.010(8) -0.008(7)
C155 0.065(8) 0.055(8) 0.058(8) -0.004(7) -0.018(7) -0.022(7)
C156 0.060(8) 0.046(7) 0.050(8) -0.021(6) -0.008(7) -0.008(7)
C157 0.051(8) 0.042(7) 0.053(8) -0.013(6) -0.002(7) -0.001(6)
C17 0.137(16) 0.104(14) 0.098(14) -0.036(12) -0.018(12) -0.031(12)
C159 0.045(7) 0.039(7) 0.036(7) -0.010(6) -0.005(6) -0.018(6)
C160 0.048(7) 0.033(7) 0.044(7) -0.009(6) 0.001(6) -0.021(6)
C161 0.038(7) 0.039(7) 0.017(6) -0.001(5) -0.005(6) -0.011(6)
C162 0.024(6) 0.030(6) 0.043(7) -0.005(6) -0.001(6) -0.012(5)
C163 0.037(7) 0.024(6) 0.037(7) -0.012(5) 0.001(6) -0.005(6)
C164 0.038(7) 0.041(7) 0.040(7) -0.013(6) 0.001(6) -0.003(6)
C165 0.055(9) 0.035(8) 0.014(7) 0.017(6) -0.003(7) -0.009(7)
C166 0.060(10) 0.033(8) 0.029(8) 0.005(6) -0.001(7) -0.007(7)
C167 0.071(9) 0.064(8) 0.051(8) -0.011(7) -0.005(7) -0.015(7)
C168 0.094(10) 0.077(9) 0.075(9) -0.013(7) 0.007(8) -0.021(8)
C169 0.068(9) 0.057(8) 0.067(8) -0.026(7) -0.004(7) -0.013(7)
C171 0.036(7) 0.041(7) 0.030(6) -0.001(6) -0.006(6) -0.010(6)
N1 0.056(7) 0.051(7) 0.074(8) 0.000(6) -0.006(6) -0.028(6)
N2 0.063(8) 0.060(8) 0.073(8) -0.024(7) -0.011(7) -0.003(7)
N3 0.054(7) 0.054(7) 0.048(7) -0.008(6) -0.008(6) -0.003(6)
N4 0.067(7) 0.051(7) 0.055(7) -0.018(6) -0.002(6) -0.026(6)
N5 0.047(6) 0.021(5) 0.037(6) -0.004(5) -0.002(5) -0.013(5)
N6 0.045(6) 0.022(5) 0.036(6) -0.010(5) -0.004(5) -0.012(5)
N7 0.056(7) 0.031(6) 0.040(6) -0.020(5) 0.001(5) -0.012(5)
N8 0.044(6) 0.014(5) 0.040(6) 0.003(5) 0.002(5) -0.008(5)
N9 0.082(8) 0.064(7) 0.068(8) -0.027(6) 0.005(7) -0.017(6)
N10 0.075(8) 0.066(8) 0.097(9) -0.016(7) -0.009(7) -0.010(7)
N11 0.080(8) 0.054(7) 0.042(6) -0.011(6) -0.009(6) -0.019(6)
N12 0.068(8) 0.064(7) 0.059(7) -0.003(6) -0.005(6) -0.008(6)
N13 0.038(6) 0.032(6) 0.044(6) -0.014(5) 0.003(5) -0.009(5)
N14 0.046(7) 0.035(6) 0.044(6) -0.017(5) -0.011(6) 0.005(5)
C1A 0.044(7) 0.038(7) 0.040(7) -0.015(6) -0.001(6) -0.002(6)
N15 0.038(6) 0.017(5) 0.038(6) 0.001(5) -0.001(5) 0.005(5)
N16 0.041(6) 0.023(5) 0.027(5) -0.004(4) -0.004(5) -0.015(5)
O1 0.104(10) 0.058(8) 0.061(8) 0.004(6) 0.013(7) -0.036(7)
O2 0.077(8) 0.060(8) 0.092(9) 0.009(7) -0.043(7) -0.022(7)
O3 0.085(8) 0.053(7) 0.079(8) -0.033(6) -0.026(7) -0.004(6)
O4 0.116(10) 0.048(7) 0.068(8) -0.024(6) 0.004(7) -0.023(7)
O5 0.080(8) 0.032(6) 0.062(7) -0.013(5) 0.004(6) -0.019(6)
O6 0.063(6) 0.028(5) 0.054(6) -0.024(4) -0.004(5) -0.008(5)
O7 0.052(6) 0.031(5) 0.048(5) -0.015(4) -0.013(5) -0.003(4)
O8 0.068(7) 0.031(6) 0.060(7) -0.014(5) 0.004(6) -0.006(5)
O9 0.050(7) 0.043(6) 0.085(8) -0.011(6) -0.013(6) -0.006(6)
O10 0.086(8) 0.031(6) 0.085(8) -0.026(6) 0.007(7) -0.002(6)
O11 0.094 0.046 0.044 -0.015 -0.001 -0.036
O12 0.050 0.060 0.050 -0.014 -0.004 -0.020
O13 0.124 0.085 0.068 -0.023 0.002 -0.020
O14 0.103 0.084 0.083 -0.051 -0.008 -0.007
O15 0.083 0.047 0.099 -0.002 -0.027 -0.004
O16 0.088 0.089 0.072 0.000 -0.002 -0.040
O17 0.092 0.081 0.074 -0.041 0.022 -0.038
O18 0.076 0.037 0.067 -0.009 -0.003 -0.018
O19 0.063 0.031 0.060 -0.008 0.008 -0.010
O20 0.050 0.048 0.050 0.001 -0.001 -0.010
O21 0.087 0.060 0.080 0.001 -0.034 -0.043
O22 0.109 0.049 0.065 -0.018 -0.005 -0.016
O23 0.087 0.057 0.087 -0.015 0.016 0.019
O24 0.063 0.086 0.117 -0.016 -0.034 -0.017
S1 0.078 0.042 0.081 -0.014 -0.021 -0.024
S2 0.070 0.030 0.054 -0.013 -0.002 -0.001
S3 0.046 0.027 0.062 -0.014 -0.002 -0.008
S4 0.060 0.028 0.051 -0.014 -0.013 -0.007
S5 0.041 0.030 0.047 -0.006 0.000 -0.010
S6 0.048 0.022 0.043 -0.007 -0.007 -0.008
S7 0.071 0.035 0.063 -0.020 0.011 -0.011
S8 0.061 0.031 0.051 -0.005 -0.013 -0.006
S9 0.064 0.029 0.037 -0.016 0.001 -0.012
S10 0.053 0.027 0.042 -0.012 0.003 -0.013
S11 0.051 0.024 0.035 -0.011 -0.003 -0.012
S12 0.051 0.034 0.041 -0.018 0.000 -0.019
S13 0.056 0.028 0.048 -0.010 -0.011 -0.005
S14 0.057 0.026 0.055 -0.007 -0.013 -0.015
S15 0.041 0.033 0.045 -0.018 -0.006 -0.008
S16 0.042 0.032 0.047 -0.014 -0.013 -0.007
S17 0.040 0.033 0.056 -0.023 -0.004 -0.009
S18 0.050 0.034 0.046 -0.019 -0.012 -0.006
S19 0.063 0.030 0.068 -0.002 -0.018 -0.008
S20 0.094 0.032 0.084 -0.025 0.010 -0.003
S21 0.056 0.024 0.053 -0.007 -0.002 -0.004
S22 0.065 0.023 0.057 -0.010 0.012 -0.006
S23 0.064 0.028 0.035 -0.005 -0.002 -0.004
S24 0.053 0.021 0.049 -0.007 0.001 -0.002
S25 0.062 0.026 0.051 -0.011 -0.001 0.001
S26 0.064 0.034 0.063 -0.020 -0.003 -0.017
S27 0.043 0.030 0.044 -0.015 -0.005 -0.003
S28 0.046 0.025 0.042 -0.012 -0.007 -0.008
S29 0.038 0.032 0.048 -0.024 -0.002 -0.006
S30 0.045 0.031 0.039 -0.015 -0.012 -0.002
S31 0.095 0.034 0.083 -0.002 0.003 -0.023
S32 0.080 0.051 0.075 -0.037 0.004 -0.027
S33 0.061 0.031 0.057 -0.013 -0.005 -0.006
S34 0.070 0.043 0.051 -0.022 0.003 -0.013
S35 0.066 0.032 0.042 -0.014 -0.006 -0.002
S36 0.064 0.036 0.050 -0.017 0.003 0.000
S37 0.063 0.051 0.077 -0.024 -0.005 -0.018
S38 0.066 0.034 0.053 -0.013 -0.004 -0.007
S39 0.057 0.039 0.046 -0.006 -0.005 -0.012
S40 0.051 0.034 0.049 -0.011 -0.010 -0.005
S41 0.041 0.038 0.057 -0.010 -0.003 -0.011
S42 0.055 0.030 0.045 -0.006 -0.008 -0.010
S43 0.093 0.041 0.054 -0.023 -0.006 -0.009
S44 0.090 0.035 0.061 -0.007 0.004 -0.017
S45 0.068 0.033 0.041 -0.019 0.006 -0.020
S46 0.060 0.041 0.045 -0.015 -0.001 -0.021
S47 0.073 0.039 0.042 -0.019 0.003 -0.031
S48 0.065 0.039 0.044 -0.018 0.009 -0.027
Cl1 0.111 0.095 0.069 -0.009 -0.031 0.005
Cl2 0.111 0.066 0.097 -0.021 -0.002 -0.030
Cl3 0.137 0.083 0.051 -0.007 0.003 -0.042
Cl4 0.232 0.309 0.104 -0.001 0.027 -0.026
Cl5 0.210 0.092 0.145 -0.006 0.071 0.021
Cl6 0.309 0.180 0.213 -0.134 0.153 -0.173
Cl7 0.107 0.087 0.086 -0.031 -0.001 -0.041
Cl8 0.088 0.099 0.061 -0.025 0.002 -0.019
Cl9 0.088 0.129 0.110 -0.065 -0.015 -0.019

loop_
_atom_type_symbol
_atom_type_description
_atom_type_scat_dispersion_real
_atom_type_scat_dispersion_imag
_atom_type_scat_source
C C 0.0033 0.0016 'International Tables Vol C Tables 4.2.6.8 and 6.1.1.4'
H H 0.0000 0.0000 'International Tables Vol C Tables 4.2.6.8 and 6.1.1.4'
N N 0.0061 0.0033 'International Tables Vol C Tables 4.2.6.8 and 6.1.1.4'
O O 0.0106 0.0060 'International Tables Vol C Tables 4.2.6.8 and 6.1.1.4'
S S 0.1246 0.1234 'International Tables Vol C Tables 4.2.6.8 and 6.1.1.4'
Cl Cl 0.1484 0.1585 'International Tables Vol C Tables 4.2.6.8 and 6.1.1.4'

loop_
_geom_angle_atom_site_label_1
_geom_angle_atom_site_label_2
_geom_angle_atom_site_label_3
_geom_angle
C2 C1 C6 114.4(15)
C1 C2 C3 127.4(15)
C1 C2 N1 119.3(13)
C3 C2 N1 113.1(13)
C2 C3 C4 115.0(13)
C5 C4 C3 121.2(12)
C5 C4 C7 122.9(12)
C3 C4 C7 115.8(13)
C4 C5 C6 117.7(13)
C1 C6 C5 124.1(15)
C1 C6 N2 118.5(13)
C5 C6 N2 117.5(13)
O5 C7 O6 124.3(11)
O5 C7 C4 125.8(13)
O6 C7 C4 109.9(11)
O6 C8 C9 107.7(10)
O7 C9 C8 103.4(9)
O8 C10 O7 128.8(12)
O8 C10 C14 123.1(12)
O7 C10 C14 108.0(11)
C16 C11 C12 121.4(13)
C11 C12 C13 118.4(13)
C11 C12 N3 120.0(12)
C13 C12 N3 121.5(11)
C14 C13 C12 121.9(13)
C13 C14 C15 118.3(12)
C13 C14 C10 127.1(13)
C15 C14 C10 114.6(12)
C159 C14B S46 123.5(9)
C159 C14B S45 120.8(9)
S46 C14B S45 115.7(7)
C16 C15 C14 117.0(12)
C11 C16 C15 122.8(12)
C11 C16 N4 120.5(11)
C15 C16 N4 116.7(11)
C19 C18 C17 116.4(12)
C18 C19 S1 119.8(12)
C22 C21 C20 111.5(14)
C21 C22 S2 115.0(11)
C24 C23 S1 123.7(10)
C24 C23 S3 117.8(10)
S1 C23 S3 118.0(8)
C23 C24 S2 122.1(10)
C23 C24 S4 115.6(10)
S2 C24 S4 122.2(8)
C26 C25 S3 122.1(11)
C26 C25 S4 122.4(11)
S3 C25 S4 115.5(7)
C25 C26 S6 121.0(11)
C25 C26 S5 121.3(11)
S6 C26 S5 117.5(8)
C28 C27 C30 112.4(12)
C28 C27 S5 133.6(12)
C30 C27 S5 113.8(10)
N5 C28 C27 103.5(11)
N5 C28 C81 119.7(9)
C27 C28 C81 136.7(12)
N5 C29 C30 104.6(10)
N5 C29 C31 123.1(10)
C30 C29 C31 132.4(12)
C29 C30 C27 105.0(12)
C29 C30 S6 135.3(11)
C27 C30 S6 119.6(10)
C29 C31 C32 107.8(11)
C29 C31 C45 108.7(11)
C32 C31 C45 109.9(11)
C29 C31 C33 110.5(11)
C32 C31 C33 111.0(11)
C45 C31 C33 108.9(11)
C36 C35 C34 112.6(14)
C35 C36 S7 117.3(11)
C37 C38 C39 111.2(12)
C38 C39 S8 108.8(9)
C41 C40 S7 125.2(10)
C41 C40 S9 115.2(10)
S7 C40 S9 119.1(8)
C40 C41 S10 118.3(10)
C40 C41 S8 127.7(10)
S10 C41 S8 113.9(8)
C43 C42 S10 123.5(11)
C43 C42 S9 122.2(11)
S10 C42 S9 114.3(7)
C42 C43 S12 121.9(11)
C42 C43 S11 123.4(10)
S12 C43 S11 114.4(7)
C47 C44 C45 107.5(11)
C47 C44 S11 119.5(10)
C45 C44 S11 132.8(11)
N6 C45 C44 103.7(10)
N6 C45 C31 121.4(11)
C44 C45 C31 134.8(12)
C47 C46 N6 104.5(11)
C47 C46 C48 134.1(13)
N6 C46 C48 121.3(10)
C46 C47 C44 110.9(12)
C46 C47 S12 134.3(12)
C44 C47 S12 114.4(10)
C61 C48 C49 110.8(10)
C61 C48 C46 109.3(10)
C49 C48 C46 111.6(11)
C61 C48 C50 108.9(10)
C49 C48 C50 108.5(12)
C46 C48 C50 107.8(12)
C53 C52 C51 115.7(14)
C52 C53 S13 115.3(11)
C171 C55 C54 112.8(11)
C57 C56 S15 118.6(10)
C57 C56 S13 123.8(10)
S15 C56 S13 117.6(8)
C56 C57 S14 123.7(10)
C56 C57 S16 115.3(10)
S14 C57 S16 121.0(7)
C59 C58 S16 120.7(10)
C59 C58 S15 125.5(10)
S16 C58 S15 113.9(7)
C58 C59 S18 120.8(10)
C58 C59 S17 121.2(10)
S18 C59 S17 117.9(7)
C61 C60 C63 107.1(12)
C61 C60 S17 134.8(12)
C63 C60 S17 118.1(10)
C60 C61 N7 103.4(11)
C60 C61 C48 136.3(12)
N7 C61 C48 120.3(9)
N7 C62 C63 102.2(11)
N7 C62 C64 120.7(10)
C63 C62 C64 136.7(12)
C62 C63 C60 111.6(12)
C62 C63 S18 130.9(11)
C60 C63 S18 116.3(10)
C62 C64 C78 112.5(11)
C62 C64 C66 111.4(13)
C78 C64 C66 110.5(11)
C62 C64 C65 109.4(11)
C78 C64 C65 105.1(12)
C66 C64 C65 107.7(12)
C69 C68 C67 109.5(15)
C68 C69 S19 114.1(13)
C72 C71 C70 111.2(10)
C71 C72 S20 114.0(9)
C74 C73 S19 127.3(11)
C74 C73 S21 116.3(10)
S19 C73 S21 116.2(8)
C73 C74 S20 122.0(11)
C73 C74 S22 117.5(10)
S20 C74 S22 120.3(8)
C76 C75 S22 121.0(11)
C76 C75 S21 124.2(12)
S22 C75 S21 114.7(8)
C75 C76 S24 120.9(11)
C75 C76 S23 121.8(11)
S24 C76 S23 117.2(7)
C78 C77 C80 108.3(12)
C78 C77 S23 135.2(11)
C80 C77 S23 116.4(9)
C77 C78 N8 105.8(10)
C77 C78 C64 133.8(12)
N8 C78 C64 120.3(10)
C80 C79 N8 105.1(11)
C80 C79 C81 133.1(13)
N8 C79 C81 121.8(11)
C79 C80 C77 108.9(12)
C79 C80 S24 134.4(12)
C77 C80 S24 116.7(10)
C82 C81 C28 111.9(11)
C82 C81 C79 110.9(11)
C28 C81 C79 108.7(10)
C82 C81 C83 111.7(12)
C28 C81 C83 108.0(10)
C79 C81 C83 105.5(11)
C89 C84 C85 116.8(14)
C84 C85 C86 124.5(15)
C84 C85 N10 117.4(12)
C86 C85 N10 118.0(13)
C87 C86 C85 117.0(15)
C86 C87 C88 119.0(14)
C86 C87 C90 118.8(14)
C88 C87 C90 122.2(14)
C89 C88 C87 121.7(16)
C84 C89 C88 121.0(16)
C84 C89 N9 119.2(13)
C88 C89 N9 119.8(14)
O17 C90 O18 127.5(11)
O17 C90 C87 121.4(13)
O18 C90 C87 111.0(11)
O18 C91 C92 109.0(11)
C91 C92 O19 99.7(11)
O20 C93 O19 124.8(11)
O20 C93 C97 131.3(13)
O19 C93 C97 103.5(11)
C95 C94 C99 116.8(15)
C94 C95 C96 125.1(14)
C94 C95 N11 119.7(12)
C96 C95 N11 115.1(13)
C95 C96 C97 115.4(14)
C98 C97 C96 118.0(14)
C98 C97 C93 129.6(14)
C96 C97 C93 112.4(14)
C99 C98 C97 121.0(14)
C98 C99 C94 123.7(15)
C98 C99 N12 118.3(12)
C94 C99 N12 117.7(13)
C102 C101 C100 136(3)
C101 C102 S25 143(2)
C105 C104 C103 109.5(16)
C104 C105 S26 113.5(13)
C107 C106 S27 119.4(11)
C107 C106 S25 128.4(11)
S27 C106 S25 112.2(8)
C106 C107 S26 122.9(11)
C106 C107 S28 117.4(10)
S26 C107 S28 119.5(7)
C109 C108 S27 126.0(11)
C109 C108 S28 119.6(10)
S27 C108 S28 114.0(7)
C108 C109 S30 123.6(10)
C108 C109 S29 120.3(10)
S30 C109 S29 116.1(6)
C111 C110 C113 107.6(12)
C111 C110 S29 135.7(11)
C113 C110 S29 116.6(9)
C110 C111 N13 106.7(11)
C110 C111 C1A 133.3(12)
N13 C111 C1A 120.0(9)
C113 C112 N13 105.4(10)
C113 C112 C114 133.5(11)
N13 C112 C114 121.0(9)
C112 C113 C110 109.3(11)
C112 C113 S30 133.8(11)
C110 C113 S30 116.6(10)
C128 C114 C115 109.8(10)
C128 C114 C116 110.3(10)
C115 C114 C116 110.2(11)
C128 C114 C112 109.2(9)
C115 C114 C112 107.0(11)
C116 C114 C112 110.3(10)
C117 C118 C119 111(2)
C118 C119 S31 113.5(16)
C122 C121 C120 120(2)
C121 C122 S32 111(2)
C124 C123 S31 124.9(11)
C124 C123 S33 116.8(11)
S31 C123 S33 117.2(8)
C123 C124 S32 126.3(12)
C123 C124 S34 117.7(11)
S32 C124 S34 115.9(8)
C126 C125 S33 124.1(10)
C126 C125 S34 121.2(10)
S33 C125 S34 114.5(7)
C125 C126 S36 121.1(10)
C125 C126 S35 122.0(10)
S36 C126 S35 116.4(7)
C128 C127 C130 109.2(12)
C128 C127 S35 136.3(11)
C130 C127 S35 114.5(10)
C127 C128 N14 107.7(12)
C127 C128 C114 132.7(11)
N14 C128 C114 119.3(10)
C130 C129 N14 106.0(11)
C130 C129 C131 134.6(13)
N14 C129 C131 119.2(12)
C129 C130 C127 107.2(11)
C129 C130 S36 134.4(11)
C127 C130 S36 118.2(10)
C132 C131 C129 110.4(12)
C132 C131 C133 109.6(13)
C129 C131 C133 107.0(12)
C132 C131 C144 111.5(12)
C129 C131 C144 107.5(12)
C133 C131 C144 110.7(12)
C2B C134 C135 113.8(17)
C134 C135 S37 118.1(14)
C138 C137 C136 111.2(9)
C137 C138 S38 112.5(8)
C140 C139 S37 124.3(10)
C140 C139 S39 116.2(10)
S37 C139 S39 119.4(8)
C139 C140 S40 118.7(11)
C139 C140 S38 122.2(10)
S40 C140 S38 118.9(9)
C142 C141 S39 122.9(12)
C142 C141 S40 121.8(11)
S39 C141 S40 115.3(8)
C141 C142 S42 122.2(11)
C141 C142 S41 120.8(11)
S42 C142 S41 116.9(7)
C144 C143 C146 107.7(12)
C144 C143 S41 135.8(11)
C146 C143 S41 116.4(10)
C143 C144 N15 108.7(12)
C143 C144 C131 132.1(13)
N15 C144 C131 119.3(12)
N15 C145 C146 108.6(13)
N15 C145 C164 120.0(12)
C146 C145 C164 131.3(13)
C145 C146 C143 106.1(12)
C145 C146 S42 137.3(11)
C143 C146 S42 116.5(10)
C152 C151 C150 113.9(15)
C151 C152 S43 115.2(13)
C155 C154 C153 110.4(15)
C154 C155 S44 116.8(12)
C157 C156 S43 125.0(13)
C157 C156 S45 117.2(11)
S43 C156 S45 117.2(9)
C156 C157 S44 123.8(12)
C156 C157 S46 117.4(12)
S44 C157 S46 118.7(9)
C14B C159 S48 123.3(9)
C14B C159 S47 122.0(9)
S48 C159 S47 114.7(7)
C161 C160 C163 108.3(12)
C161 C160 S47 136.3(11)
C163 C160 S47 114.8(10)
C160 C161 N16 106.7(11)
C160 C161 C164 133.5(13)
N16 C161 C164 119.7(11)
C163 C162 N16 107.8(12)
C163 C162 C1A 135.0(13)
N16 C162 C1A 117.1(11)
C162 C163 C160 106.7(12)
C162 C163 S48 135.0(11)
C160 C163 S48 117.9(9)
C145 C164 C161 110.4(11)
C145 C164 C166 111.7(12)
C161 C164 C166 108.9(11)
C145 C164 C165 108.7(11)
C161 C164 C165 107.7(11)
C166 C164 C165 109.3(11)
Cl1 C167 Cl3 112.4(9)
Cl1 C167 Cl2 109.8(8)
Cl3 C167 Cl2 110.2(8)
Cl5 C168 Cl6 117.5(11)
Cl5 C168 Cl4 107.9(10)
Cl6 C168 Cl4 104.2(9)
Cl9 C169 Cl7 110.9(9)
Cl9 C169 Cl8 112.2(8)
Cl7 C169 Cl8 108.2(8)
C55 C171 S14 108.0(7)
O1 N1 O2 123.9(14)
O1 N1 C2 121.4(12)
O2 N1 C2 114.7(13)
O4 N2 O3 122.8(16)
O4 N2 C6 119.8(13)
O3 N2 C6 117.3(14)
O10 N3 O9 122.9(14)
O10 N3 C12 119.7(12)
O9 N3 C12 117.3(11)
O12 N4 O11 127.9(10)
O12 N4 C16 119.2(9)
O11 N4 C16 112.7(9)
C28 N5 C29 114.4(7)
C45 N6 C46 113.4(8)
C62 N7 C61 115.1(8)
C78 N8 C79 112.0(7)
O13 N9 O14 124.4(11)
O13 N9 C89 117.8(9)
O14 N9 C89 117.3(10)
O16 N10 O15 122.3(12)
O16 N10 C85 120.2(10)
O15 N10 C85 117.4(11)
O21 N11 O22 130.2(10)
O21 N11 C95 118.8(9)
O22 N11 C95 110.9(9)
O24 N12 O23 124.3(11)
O24 N12 C99 118.8(10)
O23 N12 C99 116.8(10)
C111 N13 C112 111.0(7)
C128 N14 C129 109.9(11)
C111 C1A C162 114.0(10)
C111 C1A C64A 110.8(8)
C162 C1A C64A 109.0(10)
C111 C1A C14C 108.1(8)
C162 C1A C14C 108.2(10)
C64A C1A C14C 106.5(8)
C145 N15 C144 108.8(11)
C162 N16 C161 110.1(10)
C7 O6 C8 114.2(8)
C10 O7 C9 112.3(8)
C90 O18 C91 114.6(8)
C93 O19 C92 110.9(8)
C23 S1 C19 106.1(7)
C24 S2 C22 103.8(6)
C25 S3 C23 94.0(6)
C25 S4 C24 96.3(6)
C26 S5 C27 92.8(6)
C30 S6 C26 93.1(6)
C40 S7 C36 104.2(6)
C41 S8 C39 102.8(6)
C42 S9 C40 93.1(6)
C42 S10 C41 94.1(6)
C44 S11 C43 93.8(6)
C43 S12 C47 95.3(6)
C56 S13 C53 100.4(6)
C57 S14 C171 102.1(4)
C56 S15 C58 95.2(6)
C58 S16 C57 96.6(6)
C60 S17 C59 93.0(6)
C59 S18 C63 93.2(5)
C73 S19 C69 99.3(7)
C74 S20 C72 105.1(9)
C75 S21 C73 94.9(6)
C75 S22 C74 96.3(6)
C77 S23 C76 94.3(6)
C76 S24 C80 95.0(6)
C102 S25 C106 101.0(9)
C107 S26 C105 103.0(6)
C108 S27 C106 93.0(6)
C108 S28 C107 94.5(6)
C110 S29 C109 93.5(5)
C113 S30 C109 94.6(6)
C123 S31 C119 103.6(7)
C124 S32 C122 98.6(8)
C125 S33 C123 95.7(6)
C125 S34 C124 94.9(6)
C126 S35 C127 93.5(6)
C130 S36 C126 92.3(6)
C139 S37 C135 104.2(7)
C140 S38 C138 100.8(8)
C141 S39 C139 95.0(7)
C140 S40 C141 94.6(7)
C143 S41 C142 94.8(6)
C142 S42 C146 93.9(6)
C156 S43 C152 102.4(7)
C157 S44 C155 101.7(7)
C14B S45 C156 93.9(5)
C14B S46 C157 94.9(5)
C160 S47 C159 95.8(6)
C163 S48 C159 94.8(6)

loop_
_geom_bond_atom_site_label_1
_geom_bond_atom_site_label_2
_geom_bond_distance
C1 C2 1.348(19)
C1 C6 1.364(19)
C2 C3 1.397(18)
C2 N1 1.514(15)
C3 C4 1.401(17)
C4 C5 1.382(17)
C4 C7 1.506(18)
C5 C6 1.409(17)
C6 N2 1.482(15)
C7 O5 1.166(14)
C7 O6 1.377(15)
C8 O6 1.459(13)
C8 C9 1.500(17)
C9 O7 1.482(12)
C10 O8 1.193(15)
C10 O7 1.359(14)
C10 C14 1.526(18)
C11 C16 1.344(17)
C11 C12 1.347(17)
C12 C13 1.425(17)
C12 N3 1.463(14)
C13 C14 1.360(17)
C14 C15 1.448(17)
C14B C159 1.350(13)
C14B S46 1.738(14)
C14B S45 1.757(14)
C14C C1A 1.588(14)
C15 C16 1.395(16)
C16 N4 1.497(12)
C18 C19 1.53(2)
C18 C17 1.551(18)
C19 S1 1.747(15)
C20 C21 1.54(2)
C21 C22 1.51(2)
C22 S2 1.815(15)
C23 C24 1.362(17)
C23 S1 1.746(14)
C23 S3 1.803(13)
C24 S2 1.734(12)
C24 S4 1.763(12)
C25 C26 1.372(17)
C25 S3 1.753(14)
C25 S4 1.755(14)
C26 S6 1.746(14)
C26 S5 1.781(14)
C27 C28 1.377(17)
C27 C30 1.432(19)
C27 S5 1.797(13)
C28 N5 1.355(13)
C28 C81 1.510(13)
C29 N5 1.414(13)
C29 C30 1.418(17)
C29 C31 1.500(18)
C30 S6 1.735(14)
C31 C32 1.517(17)
C31 C45 1.526(17)
C31 C33 1.556(17)
C34 C35 1.50(2)
C35 C36 1.444(19)
C36 S7 1.820(14)
C37 C38 1.513(18)
C38 C39 1.549(17)
C39 S8 1.805(13)
C40 C41 1.343(17)
C40 S7 1.740(13)
C40 S9 1.793(13)
C41 S10 1.757(13)
C41 S8 1.771(12)
C42 C43 1.338(16)
C42 S10 1.728(13)
C42 S9 1.774(13)
C43 S12 1.780(13)
C43 S11 1.781(13)
C44 C47 1.385(18)
C44 C45 1.405(17)
C44 S11 1.763(12)
C45 N6 1.368(13)
C46 C47 1.344(17)
C46 N6 1.370(14)
C46 C48 1.508(18)
C47 S12 1.784(13)
C48 C61 1.494(14)
C48 C49 1.503(17)
C48 C50 1.563(18)
C51 C52 1.538(19)
C52 C53 1.478(19)
C53 S13 1.832(14)
C54 C55 1.555(19)
C55 C171 1.482(13)
C56 C57 1.377(18)
C56 S15 1.753(13)
C56 S13 1.794(14)
C57 S14 1.719(12)
C57 S16 1.764(12)
C58 C59 1.346(16)
C58 S16 1.762(13)
C58 S15 1.780(13)
C59 S18 1.755(12)
C59 S17 1.772(12)
C60 C61 1.391(17)
C60 C63 1.413(18)
C60 S17 1.748(13)
C61 N7 1.402(14)
C62 N7 1.365(12)
C62 C63 1.376(17)
C62 C64 1.487(18)
C63 S18 1.769(12)
C64 C78 1.513(18)
C64 C66 1.526(18)
C64 C65 1.571(17)
C64A C1A 1.569(14)
C67 C68 1.64(2)
C68 C69 1.54(2)
C69 S19 1.805(17)
C70 C71 1.521(9)
C71 C72 1.474(10)
C72 S20 1.819(9)
C73 C74 1.340(17)
C73 S19 1.746(13)
C73 S21 1.798(13)
C74 S20 1.736(12)
C74 S22 1.756(13)
C75 C76 1.362(17)
C75 S22 1.738(14)
C75 S21 1.761(14)
C76 S24 1.747(14)
C76 S23 1.776(13)
C77 C78 1.370(16)
C77 C80 1.436(18)
C77 S23 1.763(13)
C78 N8 1.383(12)
C79 C80 1.367(17)
C79 N8 1.401(13)
C79 C81 1.521(17)
C80 S24 1.756(14)
C81 C82 1.500(18)
C81 C83 1.553(17)
C84 C89 1.354(19)
C84 C85 1.375(19)
C85 C86 1.406(19)
C85 N10 1.507(15)
C86 C87 1.364(19)
C87 C88 1.40(2)
C87 C90 1.490(18)
C88 C89 1.37(2)
C89 N9 1.440(16)
C90 O17 1.199(14)
C90 O18 1.368(15)
C91 O18 1.444(14)
C91 C92 1.493(19)
C92 O19 1.543(14)
C93 O20 1.158(15)
C93 O19 1.401(14)
C93 C97 1.494(19)
C94 C95 1.340(19)
C94 C99 1.357(18)
C95 C96 1.414(19)
C95 N11 1.527(14)
C96 C97 1.460(19)
C97 C98 1.380(19)
C98 C99 1.356(18)
C99 N12 1.507(14)
C100 C101 1.50(3)
C101 C102 1.24(3)
C102 S25 1.73(2)
C103 C104 1.52(2)
C104 C105 1.45(2)
C105 S26 1.874(17)
C106 C107 1.265(17)
C106 S27 1.808(13)
C106 S25 1.820(14)
C107 S26 1.745(12)
C107 S28 1.788(12)
C108 C109 1.331(16)
C108 S27 1.773(13)
C108 S28 1.775(13)
C109 S30 1.751(12)
C109 S29 1.782(12)
C110 C111 1.375(16)
C110 C113 1.427(17)
C110 S29 1.764(12)
C111 N13 1.391(14)
C111 C1A 1.488(14)
C112 C113 1.378(16)
C112 N13 1.399(12)
C112 C114 1.546(17)
C113 S30 1.745(12)
C114 C128 1.513(13)
C114 C115 1.516(17)
C114 C116 1.524(16)
C117 C118 1.46(3)
C118 C119 1.51(2)
C119 S31 1.81(2)
C120 C121 1.48(3)
C121 C122 1.34(3)
C122 S32 1.85(2)
C123 C124 1.327(18)
C123 S31 1.758(14)
C123 S33 1.762(13)
C124 S32 1.766(14)
C124 S34 1.774(15)
C125 C126 1.372(17)
C125 S33 1.752(14)
C125 S34 1.755(13)
C126 S36 1.754(12)
C126 S35 1.757(12)
C127 C128 1.353(17)
C127 C130 1.420(17)
C127 S35 1.771(12)
C128 N14 1.367(16)
C129 C130 1.389(17)
C129 N14 1.412(15)
C129 C131 1.537(18)
C130 S36 1.752(13)
C131 C132 1.528(19)
C131 C133 1.588(18)
C131 C144 1.591(19)
C134 C2B 1.37(2)
C134 C135 1.67(3)
C135 S37 1.852(17)
C136 C137 1.529(9)
C137 C138 1.475(9)
C138 S38 1.822(9)
C139 C140 1.338(18)
C139 S37 1.737(13)
C139 S39 1.791(13)
C140 S40 1.754(14)
C140 S38 1.797(14)
C141 C142 1.349(17)
C141 S39 1.746(14)
C141 S40 1.774(15)
C142 S42 1.762(13)
C142 S41 1.767(14)
C143 C144 1.323(17)
C143 C146 1.436(18)
C143 S41 1.750(13)
C144 N15 1.372(15)
C145 N15 1.354(15)
C145 C146 1.356(17)
C145 C164 1.533(19)
C146 S42 1.777(13)
C150 C151 1.52(2)
C151 C152 1.47(2)
C152 S43 1.849(16)
C153 C154 1.58(2)
C154 C155 1.49(2)
C155 S44 1.797(16)
C156 C157 1.314(19)
C156 S43 1.750(14)
C156 S45 1.805(15)
C157 S44 1.746(15)
C157 S46 1.783(15)
C159 S48 1.777(13)
C159 S47 1.785(13)
C160 C161 1.346(17)
C160 C163 1.447(17)
C160 S47 1.740(13)
C161 N16 1.396(15)
C161 C164 1.536(18)
C162 C163 1.362(16)
C162 N16 1.367(15)
C162 C1A 1.518(18)
C163 S48 1.742(13)
C164 C166 1.545(18)
C164 C165 1.551(17)
C167 Cl1 1.737(15)
C167 Cl3 1.748(15)
C167 Cl2 1.782(16)
C168 Cl5 1.606(17)
C168 Cl6 1.709(18)
C168 Cl4 1.807(19)
C169 Cl9 1.703(15)
C169 Cl7 1.773(15)
C169 Cl8 1.801(16)
C171 S14 1.839(13)
N1 O1 1.231(16)
N1 O2 1.282(16)
N2 O4 1.228(16)
N2 O3 1.232(15)
N3 O10 1.216(14)
N3 O9 1.264(15)
N4 O12 1.180(13)
N4 O11 1.279(12)
N9 O13 1.238(14)
N9 O14 1.244(13)
N10 O16 1.199(15)
N10 O15 1.267(14)
N11 O21 1.213(13)
N11 O22 1.254(13)
N12 O24 1.224(13)
N12 O23 1.239(13)

loop_
_geom_hbond_atom_site_label_D
_geom_hbond_atom_site_label_H
_geom_hbond_atom_site_label_A
_geom_hbond_distance_DH
_geom_hbond_distance_HA
_geom_hbond_distance_DA
_geom_hbond_angle_DHA
_geom_hbond_site_symmetry_A
N5 H5A O2 0.88 2.24 3.073(15) 158.7 1_545
N6 H6 O11 0.88 2.04 2.849(10) 153.3 .
N7 H7 O3 0.88 2.30 3.143(15) 159.5 1_545
N13 H13N O15 0.88 2.56 3.331(10) 146.4 1_545
N15 H15N O15 0.88 2.49 3.110(10) 127.6 1_545
N15 H15N O16 0.88 2.61 3.483(10) 174.5 1_545
N16 H16 O22 0.88 2.11 2.965(10) 163.9 .
